data_4338898
loop_
_publ_author_name
'Piglosiewicz, Ingmar M.'
'Beckhaus, R\"udiger'
'Wittstock, Gunther'
'Saak, Wolfgang'
'Haase, Detlef'

_publ_section_title
;
 Selective oxidation and reduction of trinuclear titanium(II)
 hexaazatrinaphthylene complexes-synthesis, structure, and electrochemical
 investigations.
;
_journal_issue 18
_journal_name_full 'Inorganic chemistry'
_journal_page_first 7610
_journal_page_last 7620
_journal_paper_doi 10.1021/ic701009u
_journal_volume 46
_journal_year 2007
_chemical_formula_sum 'C112 H130 B N6 O7 Ti3'
_chemical_formula_weight 1826.73
_chemical_name_systematic
; 
 ? 
;
_space_group_IT_number 61
_symmetry_cell_setting orthorhombic
_symmetry_space_group_name_Hall '-P 2ac 2ab'
_symmetry_space_group_name_H-M 'P b c a'
_atom_sites_solution_hydrogens geom
_atom_sites_solution_primary direct
_atom_sites_solution_secondary difmap
_audit_creation_method SHELXL-97
_cell_angle_alpha 90.00
_cell_angle_beta 90.00
_cell_angle_gamma 90.00
_cell_formula_units_Z 8
_cell_length_a 22.3769(6)
_cell_length_b 28.1718(10)
_cell_length_c 30.5731(13)
_cell_measurement_temperature 153(2)
_cell_volume 19273.2(12)
_computing_cell_refinement 'IPDS (Stoe, 1999)'
_computing_data_collection 'IPDS (Stoe, 1999)'
_computing_data_reduction 'XRED (Stoe, 1997)'
_computing_molecular_graphics 'Ortep-3 for Windows (Farrugia, 1997)'
_computing_publication_material 'SHELX-97 (Sheldrick, 1997)'
_computing_structure_refinement 'SHELXL-97 (Sheldrick, 1997)'
_computing_structure_solution 'SHELXS-97 (Sheldrick, 1990)'
_diffrn_ambient_temperature 153(2)
_diffrn_measured_fraction_theta_full 0.951
_diffrn_measured_fraction_theta_max 0.951
_diffrn_measurement_device_type 'Stoe IPDS'
_diffrn_radiation_monochromator graphite
_diffrn_radiation_source 'fine-focus sealed tube'
_diffrn_radiation_type MoK\a
_diffrn_radiation_wavelength 0.71073
_diffrn_reflns_av_R_equivalents 0.2325
_diffrn_reflns_av_sigmaI/netI 0.1841
_diffrn_reflns_limit_h_max 25
_diffrn_reflns_limit_h_min -25
_diffrn_reflns_limit_k_max 34
_diffrn_reflns_limit_k_min -34
_diffrn_reflns_limit_l_max 37
_diffrn_reflns_limit_l_min -37
_diffrn_reflns_number 166643
_diffrn_reflns_theta_full 26.13
_diffrn_reflns_theta_max 26.13
_diffrn_reflns_theta_min 2.07
_exptl_absorpt_coefficient_mu 0.303
_exptl_absorpt_correction_T_max 0.9880
_exptl_absorpt_correction_T_min 0.8204
_exptl_absorpt_correction_type numerical
_exptl_absorpt_process_details 'XRED (Stoe, 1997)'
_exptl_crystal_colour black
_exptl_crystal_density_diffrn 1.259
_exptl_crystal_density_method 'not measured'
_exptl_crystal_description plate
_exptl_crystal_F_000 7768
_exptl_crystal_size_max 0.68
_exptl_crystal_size_mid 0.13
_exptl_crystal_size_min 0.04
_refine_diff_density_max 0.919
_refine_diff_density_min -0.532
_refine_diff_density_rms 0.084
_refine_ls_extinction_method none
_refine_ls_goodness_of_fit_ref 0.828
_refine_ls_hydrogen_treatment constr
_refine_ls_matrix_type full
_refine_ls_number_parameters 905
_refine_ls_number_reflns 18269
_refine_ls_number_restraints 35
_refine_ls_restrained_S_all 0.827
_refine_ls_R_factor_all 0.1837
_refine_ls_R_factor_gt 0.0819
_refine_ls_shift/su_max 0.001
_refine_ls_shift/su_mean 0.000
_refine_ls_structure_factor_coef Fsqd
_refine_ls_weighting_details 'calc w=1/[\s^2^(Fo^2^)+(0.1175P)^2^+0.0000P] where P=(Fo^2^+2Fc^2^)/3'
_refine_ls_weighting_scheme calc
_refine_ls_wR_factor_gt 0.1931
_refine_ls_wR_factor_ref 0.2354
_reflns_number_gt 6948
_reflns_number_total 18269
_reflns_threshold_expression >2sigma(I)
_cod_data_source_file ic701009u-file006.cif
_cod_data_source_block IP376
_cod_original_sg_symbol_H-M Pbca
_cod_database_code 4338898

loop_
_symmetry_equiv_pos_as_xyz
'x, y, z'
'-x+1/2, -y, z+1/2'
'x+1/2, -y+1/2, -z'
'-x, y+1/2, -z+1/2'
'-x, -y, -z'
'x-1/2, y, -z-1/2'
'-x-1/2, y-1/2, z'
'x, -y-1/2, z-1/2'

loop_
_atom_site_label
_atom_site_type_symbol
_atom_site_fract_x
_atom_site_fract_y
_atom_site_fract_z
_atom_site_U_iso_or_equiv
_atom_site_adp_type
_atom_site_occupancy
_atom_site_symmetry_multiplicity
_atom_site_calc_flag
_atom_site_refinement_flags
_atom_site_disorder_assembly
_atom_site_disorder_group
Ti1 Ti 0.52862(5) 0.17924(3) 0.56042(3) 0.0292(2) Uani 1 1 d . . .
Ti2 Ti 0.38002(5) 0.29892(3) 0.74131(4) 0.0355(3) Uani 1 1 d . . .
Ti3 Ti 0.40749(5) 0.04225(3) 0.74091(3) 0.0299(2) Uani 1 1 d . . .
N1 N 0.4932(2) 0.12970(14) 0.61003(14) 0.0271(10) Uani 1 1 d . . .
N2 N 0.4869(2) 0.22458(14) 0.61147(14) 0.0294(11) Uani 1 1 d . . .
N3 N 0.4286(2) 0.27197(14) 0.68331(15) 0.0315(11) Uani 1 1 d . . .
N4 N 0.3835(2) 0.22106(14) 0.74970(14) 0.0313(11) Uani 1 1 d . . .
N5 N 0.3927(2) 0.11936(14) 0.74870(13) 0.0280(11) Uani 1 1 d . . .
N6 N 0.4481(2) 0.07559(15) 0.68305(13) 0.0278(10) Uani 1 1 d . . .
C1 C 0.4671(3) 0.15006(17) 0.64543(16) 0.0266(12) Uani 1 1 d . . .
C2 C 0.4632(3) 0.20093(18) 0.64566(16) 0.0278(12) Uani 1 1 d . . .
C3 C 0.4346(3) 0.22421(17) 0.68137(17) 0.0271(12) Uani 1 1 d . . .
C4 C 0.4104(3) 0.19681(17) 0.71704(16) 0.0287(12) Uani 1 1 d . . .
C5 C 0.4148(3) 0.14691(18) 0.71686(16) 0.0285(12) Uani 1 1 d . . .
C6 C 0.4444(3) 0.12322(16) 0.68084(16) 0.0256(12) Uani 1 1 d . . .
C7 C 0.4828(3) 0.27414(18) 0.61310(18) 0.0315(13) Uani 1 1 d . . .
C8 C 0.5076(3) 0.30181(19) 0.57979(19) 0.0352(14) Uani 1 1 d . . .
H8 H 0.5283 0.2864 0.5567 0.042 Uiso 1 1 calc R . .
C9 C 0.5030(3) 0.35129(19) 0.57927(19) 0.0360(14) Uani 1 1 d . . .
C10 C 0.4738(3) 0.37388(19) 0.6138(2) 0.0376(14) Uani 1 1 d . . .
C11 C 0.4489(3) 0.3472(2) 0.6471(2) 0.0373(14) Uani 1 1 d . . .
H11 H 0.4287 0.3631 0.6702 0.045 Uiso 1 1 calc R . .
C12 C 0.4525(3) 0.29740(18) 0.64798(18) 0.0310(13) Uani 1 1 d . . .
C13 C 0.3605(3) 0.19383(18) 0.78326(17) 0.0319(13) Uani 1 1 d . . .
C14 C 0.3314(3) 0.2155(2) 0.81909(19) 0.0383(15) Uani 1 1 d . . .
H14 H 0.3287 0.2492 0.8197 0.046 Uiso 1 1 calc R . .
C15 C 0.3067(3) 0.1899(2) 0.85337(19) 0.0387(15) Uani 1 1 d . . .
C16 C 0.3092(3) 0.1399(2) 0.85209(18) 0.0362(14) Uani 1 1 d . . .
C17 C 0.3376(3) 0.1179(2) 0.81708(18) 0.0372(15) Uani 1 1 d . . .
H17 H 0.3387 0.0842 0.8163 0.045 Uiso 1 1 calc R . .
C18 C 0.3645(3) 0.14303(19) 0.78298(17) 0.0319(13) Uani 1 1 d . . .
C19 C 0.4762(3) 0.05318(17) 0.64796(16) 0.0272(12) Uani 1 1 d . . .
C20 C 0.4842(3) 0.00419(18) 0.64742(17) 0.0333(14) Uani 1 1 d . . .
H20 H 0.4704 -0.0137 0.6718 0.040 Uiso 1 1 calc R . .
C21 C 0.5111(3) -0.01973(19) 0.61340(17) 0.0343(14) Uani 1 1 d . . .
C22 C 0.5288(3) 0.00604(18) 0.57620(17) 0.0316(13) Uani 1 1 d . . .
C23 C 0.5225(3) 0.05502(18) 0.57574(16) 0.0291(12) Uani 1 1 d . . .
H23 H 0.5359 0.0723 0.5509 0.035 Uiso 1 1 calc R . .
C24 C 0.4967(3) 0.08005(18) 0.61128(16) 0.0275(12) Uani 1 1 d . . .
C25 C 0.5322(3) 0.3788(2) 0.5425(2) 0.0492(17) Uani 1 1 d . . .
H25A H 0.5023 0.3989 0.5281 0.074 Uiso 1 1 calc R . .
H25B H 0.5492 0.3566 0.5212 0.074 Uiso 1 1 calc R . .
H25C H 0.5641 0.3989 0.5545 0.074 Uiso 1 1 calc R . .
C26 C 0.4682(4) 0.4277(2) 0.6150(2) 0.056(2) Uani 1 1 d . . .
H26A H 0.4396 0.4380 0.5926 0.083 Uiso 1 1 calc R . .
H26B H 0.5073 0.4420 0.6091 0.083 Uiso 1 1 calc R . .
H26C H 0.4541 0.4376 0.6439 0.083 Uiso 1 1 calc R . .
C27 C 0.2769(4) 0.2160(2) 0.8907(2) 0.059(2) Uani 1 1 d . . .
H27A H 0.2787 0.2503 0.8852 0.088 Uiso 1 1 calc R . .
H27B H 0.2977 0.2087 0.9181 0.088 Uiso 1 1 calc R . .
H27C H 0.2351 0.2060 0.8929 0.088 Uiso 1 1 calc R . .
C28 C 0.2822(4) 0.1103(2) 0.8884(2) 0.055(2) Uani 1 1 d . . .
H28A H 0.2799 0.0771 0.8791 0.082 Uiso 1 1 calc R . .
H28B H 0.2420 0.1220 0.8951 0.082 Uiso 1 1 calc R . .
H28C H 0.3072 0.1126 0.9146 0.082 Uiso 1 1 calc R . .
C29 C 0.5230(4) -0.0724(2) 0.6166(2) 0.053(2) Uani 1 1 d . . .
H29A H 0.5661 -0.0779 0.6188 0.080 Uiso 1 1 calc R . .
H29B H 0.5075 -0.0883 0.5904 0.080 Uiso 1 1 calc R . .
H29C H 0.5031 -0.0852 0.6426 0.080 Uiso 1 1 calc R . .
C30 C 0.5555(3) -0.0187(2) 0.53715(18) 0.0370(14) Uani 1 1 d . . .
H30A H 0.5248 -0.0378 0.5226 0.056 Uiso 1 1 calc R . .
H30B H 0.5882 -0.0394 0.5468 0.056 Uiso 1 1 calc R . .
H30C H 0.5710 0.0050 0.5166 0.056 Uiso 1 1 calc R . .
C31 C 0.46608(12) 0.21874(8) 0.50896(5) 0.059(2) Uani 1 1 d G . .
H31 H 0.4602 0.2520 0.5112 0.071 Uiso 1 1 calc R . .
C32 C 0.51182(13) 0.19582(8) 0.48466(5) 0.061(2) Uani 1 1 d G . .
H32 H 0.5419 0.2111 0.4678 0.074 Uiso 1 1 calc R . .
C33 C 0.50476(12) 0.14606(8) 0.48995(5) 0.0538(19) Uani 1 1 d G . .
H33 H 0.5293 0.1222 0.4773 0.065 Uiso 1 1 calc R . .
C34 C 0.45466(11) 0.13823(8) 0.51753(5) 0.0453(17) Uani 1 1 d G . .
H34 H 0.4398 0.1082 0.5265 0.054 Uiso 1 1 calc R . .
C35 C 0.43076(11) 0.18314(7) 0.52928(5) 0.0520(18) Uani 1 1 d G . .
H35 H 0.3971 0.1884 0.5475 0.062 Uiso 1 1 calc R . .
C36 C 0.62068(10) 0.22200(8) 0.55730(7) 0.084(3) Uani 1 1 d G . .
H36 H 0.6208 0.2539 0.5473 0.101 Uiso 1 1 calc R . .
C37 C 0.62745(11) 0.18090(9) 0.53086(7) 0.086(3) Uani 1 1 d G . .
H37 H 0.6329 0.1805 0.5000 0.103 Uiso 1 1 calc R . .
C38 C 0.62460(10) 0.14051(8) 0.55857(7) 0.065(2) Uani 1 1 d G . .
H38 H 0.6278 0.1083 0.5495 0.078 Uiso 1 1 calc R . .
C39 C 0.61606(8) 0.15664(8) 0.60213(7) 0.075(3) Uani 1 1 d G . .
H39 H 0.6126 0.1372 0.6274 0.090 Uiso 1 1 calc R . .
C40 C 0.61364(9) 0.20700(8) 0.60134(7) 0.076(3) Uani 1 1 d G . .
H40 H 0.6083 0.2271 0.6260 0.091 Uiso 1 1 calc R . .
C41 C 0.31369(11) 0.33170(7) 0.68824(8) 0.076(3) Uani 1 1 d G . .
H41 H 0.3288 0.3437 0.6614 0.091 Uiso 1 1 calc R . .
C42 C 0.30587(12) 0.35803(7) 0.72743(9) 0.066(2) Uani 1 1 d G . .
H42 H 0.3148 0.3907 0.7314 0.079 Uiso 1 1 calc R . .
C43 C 0.28233(12) 0.32693(8) 0.75967(8) 0.078(3) Uani 1 1 d G . .
H43 H 0.2728 0.3352 0.7890 0.093 Uiso 1 1 calc R . .
C44 C 0.27562(10) 0.28138(8) 0.74040(8) 0.099(4) Uani 1 1 d G . .
H44 H 0.2608 0.2538 0.7546 0.119 Uiso 1 1 calc R . .
C45 C 0.29499(9) 0.28432(7) 0.69626(8) 0.105(4) Uani 1 1 d G . .
H45 H 0.2954 0.2590 0.6757 0.126 Uiso 1 1 calc R . .
C46 C 0.47778(11) 0.30048(7) 0.77381(6) 0.062(2) Uani 1 1 d G . .
H46 H 0.5065 0.2770 0.7664 0.075 Uiso 1 1 calc R . .
C47 C 0.46946(12) 0.34465(6) 0.75226(7) 0.072(3) Uani 1 1 d G . .
H47 H 0.4916 0.3559 0.7279 0.086 Uiso 1 1 calc R . .
C48 C 0.42215(14) 0.36904(6) 0.77355(8) 0.105(4) Uani 1 1 d G . .
H48 H 0.4071 0.3995 0.7659 0.126 Uiso 1 1 calc R . .
C49 C 0.40123(13) 0.33995(7) 0.80826(7) 0.100(4) Uani 1 1 d G . .
H49 H 0.3698 0.3475 0.8279 0.121 Uiso 1 1 calc R . .
C50 C 0.43561(12) 0.29758(7) 0.80842(6) 0.085(3) Uani 1 1 d G . .
H50 H 0.4312 0.2718 0.8282 0.101 Uiso 1 1 calc R . .
C51 C 0.30115(10) 0.04947(7) 0.72702(7) 0.095(4) Uani 1 1 d G . .
H51 H 0.2806 0.0786 0.7314 0.114 Uiso 1 1 calc R . .
C52 C 0.30982(11) 0.01334(7) 0.75878(7) 0.091(4) Uani 1 1 d G . .
H52 H 0.2961 0.0140 0.7882 0.110 Uiso 1 1 calc R . .
C53 C 0.34263(12) -0.02401(7) 0.73888(8) 0.092(3) Uani 1 1 d G . .
H53 H 0.3547 -0.0527 0.7526 0.111 Uiso 1 1 calc R . .
C54 C 0.35423(11) -0.01097(6) 0.69483(7) 0.084(3) Uani 1 1 d G . .
H54 H 0.3754 -0.0294 0.6739 0.101 Uiso 1 1 calc R . .
C55 C 0.32860(10) 0.03445(7) 0.68750(7) 0.084(3) Uani 1 1 d G . .
H55 H 0.3296 0.0517 0.6608 0.101 Uiso 1 1 calc R . .
C56 C 0.49999(10) 0.06066(7) 0.77710(6) 0.0530(19) Uani 1 1 d G . .
H56 H 0.5183 0.0908 0.7731 0.064 Uiso 1 1 calc R . .
C57 C 0.45732(11) 0.04893(7) 0.80974(6) 0.0502(19) Uani 1 1 d G . .
H57 H 0.4421 0.0698 0.8314 0.060 Uiso 1 1 calc R . .
C58 C 0.44149(13) 0.00048(7) 0.80429(7) 0.056(2) Uani 1 1 d G . .
H58 H 0.4138 -0.0167 0.8217 0.068 Uiso 1 1 calc R . .
C59 C 0.47436(13) -0.01773(7) 0.76828(7) 0.070(3) Uani 1 1 d G . .
H59 H 0.4725 -0.0493 0.7573 0.084 Uiso 1 1 calc R . .
C60 C 0.51052(11) 0.01946(7) 0.75148(6) 0.061(2) Uani 1 1 d G . .
H60 H 0.5371 0.0172 0.7273 0.073 Uiso 1 1 calc R . .
B1 B 0.7527(3) 0.4592(2) 0.5439(2) 0.0351(15) Uani 1 1 d . . .
C61 C 0.74985(8) 0.39896(5) 0.53681(5) 0.0359(14) Uani 1 1 d G . .
C62 C 0.69859(9) 0.37731(5) 0.52065(6) 0.0420(16) Uani 1 1 d G . .
H62 H 0.6645 0.3959 0.5137 0.050 Uiso 1 1 calc R . .
C63 C 0.69724(11) 0.32842(5) 0.51459(7) 0.0531(19) Uani 1 1 d G . .
H63 H 0.6622 0.3136 0.5035 0.064 Uiso 1 1 calc R . .
C64 C 0.74716(13) 0.30118(5) 0.52470(8) 0.058(2) Uani 1 1 d G . .
H64 H 0.7462 0.2678 0.5206 0.069 Uiso 1 1 calc R . .
C65 C 0.79842(12) 0.32283(5) 0.54087(7) 0.0502(18) Uani 1 1 d G . .
H65 H 0.8325 0.3042 0.5478 0.060 Uiso 1 1 calc R . .
C66 C 0.79977(9) 0.37172(5) 0.54692(6) 0.0445(16) Uani 1 1 d G . .
H66 H 0.8348 0.3865 0.5580 0.053 Uiso 1 1 calc R . .
C67 C 0.68297(6) 0.48210(5) 0.54172(5) 0.0355(14) Uani 1 1 d G . .
C68 C 0.65684(7) 0.48605(6) 0.50064(6) 0.0443(16) Uani 1 1 d G . .
H68 H 0.6784 0.4766 0.4753 0.053 Uiso 1 1 calc R . .
C69 C 0.59914(7) 0.50380(8) 0.49659(7) 0.0524(18) Uani 1 1 d G . .
H69 H 0.5813 0.5065 0.4685 0.063 Uiso 1 1 calc R . .
C70 C 0.56757(7) 0.51759(9) 0.53362(8) 0.0469(16) Uani 1 1 d G . .
H70 H 0.5281 0.5297 0.5309 0.056 Uiso 1 1 calc R . .
C71 C 0.59370(7) 0.51363(8) 0.57471(8) 0.0423(15) Uani 1 1 d G . .
H71 H 0.5721 0.5231 0.6000 0.051 Uiso 1 1 calc R . .
C72 C 0.65140(7) 0.49589(6) 0.57876(6) 0.0378(15) Uani 1 1 d G . .
H72 H 0.6693 0.4932 0.6068 0.045 Uiso 1 1 calc R . .
C73 C 0.78520(7) 0.47037(5) 0.59375(4) 0.0351(14) Uani 1 1 d G . .
C74 C 0.76911(9) 0.44103(6) 0.62836(4) 0.0449(16) Uani 1 1 d G . .
H74 H 0.7427 0.4151 0.6235 0.054 Uiso 1 1 calc R . .
C75 C 0.79158(11) 0.44961(8) 0.67000(4) 0.0479(17) Uani 1 1 d G . .
H75 H 0.7806 0.4296 0.6936 0.058 Uiso 1 1 calc R . .
C76 C 0.83015(11) 0.48752(9) 0.67703(5) 0.0474(17) Uani 1 1 d G . .
H76 H 0.8455 0.4934 0.7055 0.057 Uiso 1 1 calc R . .
C77 C 0.84624(10) 0.51687(8) 0.64243(6) 0.0476(17) Uani 1 1 d G . .
H77 H 0.8726 0.5428 0.6472 0.057 Uiso 1 1 calc R . .
C78 C 0.82377(8) 0.50829(6) 0.60079(5) 0.0380(14) Uani 1 1 d G . .
H78 H 0.8348 0.5283 0.5771 0.046 Uiso 1 1 calc R . .
C79 C 0.79307(7) 0.48381(5) 0.50218(4) 0.0344(13) Uani 1 1 d G . .
C80 C 0.79390(8) 0.53299(5) 0.49861(5) 0.0420(15) Uani 1 1 d G . .
H80 H 0.7719 0.5519 0.5187 0.050 Uiso 1 1 calc R . .
C81 C 0.82689(10) 0.55456(7) 0.46561(6) 0.0466(17) Uani 1 1 d G . .
H81 H 0.8275 0.5882 0.4632 0.056 Uiso 1 1 calc R . .
C82 C 0.85906(10) 0.52695(8) 0.43619(6) 0.0480(17) Uani 1 1 d G . .
H82 H 0.8816 0.5417 0.4136 0.058 Uiso 1 1 calc R . .
C83 C 0.85822(9) 0.47777(8) 0.43976(5) 0.0416(15) Uani 1 1 d G . .
H83 H 0.8802 0.4589 0.4196 0.050 Uiso 1 1 calc R . .
C84 C 0.82523(8) 0.45619(7) 0.47276(5) 0.0366(14) Uani 1 1 d G . .
H84 H 0.8247 0.4226 0.4752 0.044 Uiso 1 1 calc R . .
O1 O 0.5915(4) 0.1337(3) 0.7132(2) 0.093(2) Uani 1 1 d . . .
C85 C 0.5831(5) 0.1788(4) 0.7319(4) 0.091(3) Uani 1 1 d . . .
H85A H 0.5495 0.1779 0.7529 0.109 Uiso 1 1 calc R . .
H85B H 0.5735 0.2023 0.7088 0.109 Uiso 1 1 calc R . .
C86 C 0.6382(6) 0.1921(4) 0.7542(5) 0.124(5) Uani 1 1 d . . .
H86A H 0.6480 0.2258 0.7485 0.148 Uiso 1 1 calc R . .
H86B H 0.6342 0.1874 0.7862 0.148 Uiso 1 1 calc R . .
C87 C 0.6832(5) 0.1619(5) 0.7369(4) 0.126(5) Uani 1 1 d . . .
H87A H 0.7126 0.1534 0.7598 0.151 Uiso 1 1 calc R . .
H87B H 0.7044 0.1776 0.7125 0.151 Uiso 1 1 calc R . .
C88 C 0.6520(6) 0.1206(4) 0.7219(4) 0.116(5) Uani 1 1 d . . .
H88A H 0.6710 0.1082 0.6949 0.139 Uiso 1 1 calc R . .
H88B H 0.6534 0.0954 0.7445 0.139 Uiso 1 1 calc R . .
O2 O 0.6596(6) 0.2956(3) 0.6711(2) 0.133(4) Uani 1 1 d . . .
C89 C 0.6607(6) 0.3345(4) 0.6386(3) 0.118(5) Uani 1 1 d . . .
H89A H 0.6393 0.3249 0.6116 0.141 Uiso 1 1 calc R . .
H89B H 0.7024 0.3427 0.6308 0.141 Uiso 1 1 calc R . .
C90 C 0.6284(5) 0.3785(4) 0.6608(5) 0.114(4) Uani 1 1 d . . .
H90A H 0.6555 0.4062 0.6609 0.137 Uiso 1 1 calc R . .
H90B H 0.5922 0.3870 0.6439 0.137 Uiso 1 1 calc R . .
C91 C 0.6127(7) 0.3672(5) 0.7030(4) 0.131(6) Uani 1 1 d . . .
H91A H 0.5702 0.3747 0.7089 0.157 Uiso 1 1 calc R . .
H91B H 0.6382 0.3839 0.7245 0.157 Uiso 1 1 calc R . .
C92 C 0.6236(6) 0.3153(5) 0.7033(5) 0.117(5) Uani 1 1 d . . .
H92A H 0.6415 0.3072 0.7320 0.140 Uiso 1 1 calc R . .
H92B H 0.5843 0.2993 0.7019 0.140 Uiso 1 1 calc R . .
O3A O 0.2991(6) 0.4967(4) 0.6205(4) 0.075(2) Uiso 0.50 1 d PD A 1
C93A C 0.3432(8) 0.5268(6) 0.6400(5) 0.075(2) Uiso 0.50 1 d PD A 1
H93A H 0.3278 0.5596 0.6424 0.090 Uiso 0.50 1 calc PR A 1
H93B H 0.3798 0.5273 0.6218 0.090 Uiso 0.50 1 calc PR A 1
C94A C 0.3570(10) 0.5066(5) 0.6856(5) 0.075(2) Uiso 0.50 1 d PD A 1
H94A H 0.3294 0.5194 0.7080 0.090 Uiso 0.50 1 calc PR A 1
H94B H 0.3987 0.5133 0.6945 0.090 Uiso 0.50 1 calc PR A 1
C95A C 0.3468(7) 0.4531(5) 0.6782(6) 0.075(2) Uiso 0.50 1 d PD A 1
H95A H 0.3816 0.4379 0.6640 0.090 Uiso 0.50 1 calc PR A 1
H95B H 0.3372 0.4364 0.7057 0.090 Uiso 0.50 1 calc PR A 1
C96A C 0.2925(8) 0.4554(5) 0.6473(5) 0.075(2) Uiso 0.50 1 d PD A 1
H96A H 0.2908 0.4266 0.6288 0.090 Uiso 0.50 1 calc PR A 1
H96B H 0.2551 0.4574 0.6644 0.090 Uiso 0.50 1 calc PR A 1
O3B O 0.3413(7) 0.4805(5) 0.6878(4) 0.091(3) Uiso 0.50 1 d PD B 2
C93B C 0.3209(11) 0.4494(6) 0.6540(5) 0.091(3) Uiso 0.50 1 d PD B 2
H93C H 0.2857 0.4314 0.6644 0.110 Uiso 0.50 1 calc PR B 2
H93D H 0.3528 0.4263 0.6466 0.110 Uiso 0.50 1 calc PR B 2
C94B C 0.3041(9) 0.4782(6) 0.6131(6) 0.091(3) Uiso 0.50 1 d PD B 2
H94C H 0.2612 0.4869 0.6130 0.110 Uiso 0.50 1 calc PR B 2
H94D H 0.3138 0.4608 0.5858 0.110 Uiso 0.50 1 calc PR B 2
C95B C 0.3444(10) 0.5221(7) 0.6190(6) 0.091(3) Uiso 0.50 1 d PD B 2
H95C H 0.3836 0.5173 0.6048 0.110 Uiso 0.50 1 calc PR B 2
H95D H 0.3253 0.5508 0.6067 0.110 Uiso 0.50 1 calc PR B 2
C96B C 0.3512(11) 0.5263(5) 0.6690(5) 0.091(3) Uiso 0.50 1 d PD B 2
H96C H 0.3918 0.5377 0.6764 0.110 Uiso 0.50 1 calc PR B 2
H96D H 0.3218 0.5493 0.6807 0.110 Uiso 0.50 1 calc PR B 2
O4A O 0.2377(8) 0.1277(6) 0.5990(5) 0.120(3) Uiso 0.50 1 d PD C 1
C97A C 0.2275(10) 0.1364(9) 0.6445(5) 0.120(3) Uiso 0.50 1 d PD C 1
H97A H 0.2323 0.1069 0.6618 0.144 Uiso 0.50 1 calc PR C 1
H97B H 0.1869 0.1493 0.6494 0.144 Uiso 0.50 1 calc PR C 1
C98A C 0.2755(10) 0.1732(9) 0.6571(8) 0.120(3) Uiso 0.50 1 d PD C 1
H98A H 0.2989 0.1605 0.6820 0.144 Uiso 0.50 1 calc PR C 1
H98B H 0.2553 0.2025 0.6672 0.144 Uiso 0.50 1 calc PR C 1
C99A C 0.3189(11) 0.1863(10) 0.6199(6) 0.120(3) Uiso 0.50 1 d PD C 1
H99A H 0.3597 0.1735 0.6246 0.144 Uiso 0.50 1 calc PR C 1
H99B H 0.3206 0.2208 0.6143 0.144 Uiso 0.50 1 calc PR C 1
C10A C 0.2840(10) 0.1590(9) 0.5846(7) 0.120(3) Uiso 0.50 1 d PD C 1
H10A H 0.2658 0.1825 0.5645 0.144 Uiso 0.50 1 calc PR C 1
H10B H 0.3129 0.1402 0.5673 0.144 Uiso 0.50 1 calc PR C 1
O4B O 0.2736(7) 0.1535(6) 0.6590(5) 0.111(3) Uiso 0.50 1 d PD D 2
C97B C 0.2171(8) 0.1743(9) 0.6485(6) 0.111(3) Uiso 0.50 1 d PD D 2
H97C H 0.2101 0.2030 0.6665 0.133 Uiso 0.50 1 calc PR D 2
H97D H 0.1844 0.1514 0.6541 0.133 Uiso 0.50 1 calc PR D 2
C98B C 0.2192(8) 0.1875(9) 0.5996(6) 0.111(3) Uiso 0.50 1 d PD D 2
H98C H 0.1950 0.2159 0.5923 0.133 Uiso 0.50 1 calc PR D 2
H98D H 0.2092 0.1607 0.5800 0.133 Uiso 0.50 1 calc PR D 2
C99B C 0.2867(8) 0.1978(7) 0.6021(8) 0.111(3) Uiso 0.50 1 d PD D 2
H99C H 0.2961 0.2237 0.6229 0.133 Uiso 0.50 1 calc PR D 2
H99D H 0.3040 0.2051 0.5731 0.133 Uiso 0.50 1 calc PR D 2
C10B C 0.3069(11) 0.1490(7) 0.6193(6) 0.111(3) Uiso 0.50 1 d PD D 2
H10C H 0.2931 0.1223 0.6008 0.133 Uiso 0.50 1 calc PR D 2
H10D H 0.3505 0.1470 0.6242 0.133 Uiso 0.50 1 calc PR D 2
O5 O 0.3617(7) 0.3198(5) 0.5006(5) 0.214(4) Uiso 1 1 d D . .
C101 C 0.3392(9) 0.2952(7) 0.5380(6) 0.214(4) Uiso 1 1 d D . .
H10E H 0.3731 0.2820 0.5550 0.257 Uiso 1 1 calc R . .
H10F H 0.3138 0.2685 0.5284 0.257 Uiso 1 1 calc R . .
C102 C 0.3025(9) 0.3286(6) 0.5675(6) 0.214(4) Uiso 1 1 d D . .
H10G H 0.3120 0.3239 0.5989 0.257 Uiso 1 1 calc R . .
H10H H 0.2590 0.3245 0.5629 0.257 Uiso 1 1 calc R . .
C103 C 0.3245(9) 0.3771(6) 0.5509(6) 0.214(4) Uiso 1 1 d D . .
H10I H 0.2904 0.3993 0.5480 0.257 Uiso 1 1 calc R . .
H10J H 0.3534 0.3909 0.5718 0.257 Uiso 1 1 calc R . .
C104 C 0.3546(10) 0.3699(5) 0.5061(6) 0.214(4) Uiso 1 1 d D . .
H10K H 0.3293 0.3831 0.4825 0.257 Uiso 1 1 calc R . .
H10L H 0.3939 0.3859 0.5053 0.257 Uiso 1 1 calc R . .
O6 O 0.6303(7) 0.3330(5) 0.9052(4) 0.203(4) Uiso 1 1 d D . .
C105 C 0.6177(10) 0.2851(5) 0.8930(5) 0.203(4) Uiso 1 1 d D . .
H10M H 0.5776 0.2747 0.9029 0.243 Uiso 1 1 calc R . .
H10N H 0.6484 0.2627 0.9037 0.243 Uiso 1 1 calc R . .
C106 C 0.6206(10) 0.2918(6) 0.8430(5) 0.203(4) Uiso 1 1 d D . .
H10O H 0.6562 0.2751 0.8314 0.243 Uiso 1 1 calc R . .
H10P H 0.5847 0.2777 0.8294 0.243 Uiso 1 1 calc R . .
C107 C 0.6243(9) 0.3448(6) 0.8311(6) 0.203(4) Uiso 1 1 d D . .
H10Q H 0.6467 0.3505 0.8037 0.243 Uiso 1 1 calc R . .
H10R H 0.5845 0.3600 0.8295 0.243 Uiso 1 1 calc R . .
C108 C 0.6597(9) 0.3600(7) 0.8720(5) 0.203(4) Uiso 1 1 d D . .
H10S H 0.7025 0.3514 0.8695 0.243 Uiso 1 1 calc R . .
H10T H 0.6562 0.3946 0.8774 0.243 Uiso 1 1 calc R . .
O7 O 0.5018(7) 0.1759(5) 0.8557(5) 0.226(4) Uiso 1 1 d D . .
C109 C 0.5513(9) 0.1456(7) 0.8655(6) 0.226(4) Uiso 1 1 d D . .
H10U H 0.5899 0.1622 0.8613 0.272 Uiso 1 1 calc R . .
H10V H 0.5507 0.1165 0.8473 0.272 Uiso 1 1 calc R . .
C110 C 0.5405(11) 0.1339(7) 0.9141(6) 0.226(4) Uiso 1 1 d D . .
H11A H 0.5776 0.1226 0.9283 0.272 Uiso 1 1 calc R . .
H11B H 0.5090 0.1095 0.9174 0.272 Uiso 1 1 calc R . .
C111 C 0.5202(9) 0.1818(7) 0.9333(7) 0.226(4) Uiso 1 1 d D . .
H11C H 0.5029 0.1794 0.9629 0.272 Uiso 1 1 calc R . .
H11D H 0.5513 0.2068 0.9321 0.272 Uiso 1 1 calc R . .
C112 C 0.4733(9) 0.1855(8) 0.8966(5) 0.226(4) Uiso 1 1 d D . .
H11E H 0.4407 0.1624 0.9017 0.272 Uiso 1 1 calc R . .
H11F H 0.4557 0.2178 0.8962 0.272 Uiso 1 1 calc R . .

loop_
_atom_site_aniso_label
_atom_site_aniso_U_11
_atom_site_aniso_U_22
_atom_site_aniso_U_33
_atom_site_aniso_U_23
_atom_site_aniso_U_13
_atom_site_aniso_U_12
Ti1 0.0331(7) 0.0270(4) 0.0274(4) -0.0022(4) 0.0048(4) -0.0048(4)
Ti2 0.0336(7) 0.0267(5) 0.0461(6) -0.0098(4) 0.0097(5) 0.0000(4)
Ti3 0.0386(7) 0.0255(4) 0.0256(4) -0.0006(4) 0.0045(5) -0.0013(4)
N1 0.028(3) 0.024(2) 0.029(2) -0.0031(17) 0.0039(19) -0.0053(18)
N2 0.034(3) 0.024(2) 0.030(2) -0.0023(18) 0.004(2) -0.0022(19)
N3 0.030(3) 0.021(2) 0.044(3) -0.0016(18) 0.004(2) 0.0000(19)
N4 0.031(3) 0.0236(19) 0.039(3) -0.0096(18) 0.010(2) -0.0024(19)
N5 0.030(3) 0.027(2) 0.028(2) -0.0047(17) 0.0068(18) -0.0012(18)
N6 0.033(3) 0.029(2) 0.022(2) -0.0036(17) 0.0063(19) -0.0020(19)
C1 0.025(4) 0.028(3) 0.027(3) -0.003(2) 0.004(2) -0.001(2)
C2 0.028(4) 0.029(3) 0.026(3) -0.003(2) 0.004(2) -0.006(2)
C3 0.028(4) 0.022(2) 0.031(3) -0.008(2) 0.001(2) 0.000(2)
C4 0.031(4) 0.025(3) 0.030(3) -0.010(2) 0.002(2) 0.002(2)
C5 0.034(4) 0.028(3) 0.023(2) -0.001(2) 0.004(2) -0.003(2)
C6 0.031(4) 0.022(2) 0.024(3) -0.0007(19) -0.001(2) 0.000(2)
C7 0.030(4) 0.026(3) 0.039(3) -0.002(2) -0.002(2) -0.002(2)
C8 0.031(4) 0.034(3) 0.040(3) 0.002(2) 0.002(3) -0.008(3)
C9 0.031(4) 0.031(3) 0.046(3) 0.007(2) 0.003(3) -0.002(2)
C10 0.035(4) 0.027(3) 0.051(4) 0.002(2) 0.003(3) 0.006(3)
C11 0.030(4) 0.031(3) 0.051(4) -0.004(2) 0.005(3) 0.003(2)
C12 0.029(4) 0.021(2) 0.044(3) 0.000(2) 0.002(2) 0.001(2)
C13 0.031(4) 0.032(3) 0.033(3) -0.007(2) 0.005(2) -0.004(2)
C14 0.033(4) 0.036(3) 0.046(3) -0.018(3) 0.012(3) -0.005(3)
C15 0.039(4) 0.038(3) 0.039(3) -0.012(2) 0.017(3) -0.006(3)
C16 0.036(4) 0.042(3) 0.031(3) -0.003(2) 0.012(3) -0.002(3)
C17 0.045(5) 0.031(3) 0.036(3) -0.002(2) 0.011(3) -0.003(3)
C18 0.033(4) 0.034(3) 0.029(3) -0.009(2) 0.007(2) -0.001(2)
C19 0.032(4) 0.026(3) 0.024(2) -0.0062(19) 0.005(2) -0.003(2)
C20 0.047(4) 0.027(3) 0.026(3) 0.000(2) -0.001(2) 0.002(2)
C21 0.046(4) 0.030(3) 0.027(3) -0.004(2) 0.001(3) 0.006(3)
C22 0.032(4) 0.030(3) 0.032(3) -0.011(2) 0.001(3) 0.002(2)
C23 0.030(4) 0.031(3) 0.026(3) -0.009(2) 0.004(2) -0.002(2)
C24 0.032(4) 0.026(2) 0.025(3) -0.003(2) -0.001(2) -0.003(2)
C25 0.056(5) 0.036(3) 0.055(4) 0.008(3) 0.008(3) -0.008(3)
C26 0.068(6) 0.025(3) 0.074(5) 0.002(3) 0.018(4) 0.010(3)
C27 0.065(6) 0.054(4) 0.057(4) -0.014(3) 0.032(4) -0.007(4)
C28 0.058(6) 0.057(4) 0.050(4) 0.006(3) 0.031(4) 0.006(3)
C29 0.091(6) 0.030(3) 0.039(3) -0.004(2) 0.004(4) 0.009(3)
C30 0.042(4) 0.038(3) 0.031(3) -0.010(2) 0.003(3) 0.006(3)
C31 0.083(7) 0.033(3) 0.061(4) 0.008(3) -0.036(4) -0.001(4)
C32 0.075(7) 0.075(5) 0.034(3) 0.007(3) -0.010(3) -0.023(4)
C33 0.066(6) 0.062(4) 0.034(3) -0.016(3) -0.001(3) -0.010(4)
C34 0.052(5) 0.038(3) 0.046(4) -0.004(3) -0.012(3) -0.011(3)
C35 0.046(5) 0.070(5) 0.039(3) 0.000(3) -0.013(3) 0.004(4)
C36 0.041(6) 0.040(4) 0.172(10) 0.032(5) 0.003(6) -0.016(3)
C37 0.033(6) 0.165(10) 0.060(5) 0.011(6) 0.013(4) -0.007(6)
C38 0.038(5) 0.039(4) 0.119(7) -0.020(4) -0.001(5) 0.004(3)
C39 0.031(5) 0.109(7) 0.085(6) 0.041(5) -0.009(4) -0.016(5)
C40 0.037(6) 0.100(7) 0.092(6) -0.050(5) 0.002(4) -0.006(4)
C41 0.040(6) 0.144(9) 0.043(4) 0.020(5) -0.001(3) 0.013(5)
C42 0.069(7) 0.054(4) 0.074(5) 0.005(4) -0.007(4) 0.018(4)
C43 0.062(7) 0.101(7) 0.070(5) 0.000(5) 0.025(5) 0.033(5)
C44 0.030(6) 0.063(5) 0.205(12) 0.061(7) -0.011(6) -0.005(4)
C45 0.047(7) 0.109(8) 0.159(10) -0.081(8) -0.041(6) 0.031(6)
C46 0.051(6) 0.058(4) 0.079(5) -0.031(4) -0.021(4) 0.006(4)
C47 0.077(7) 0.074(5) 0.065(5) -0.001(4) -0.007(4) -0.046(5)
C48 0.085(9) 0.052(5) 0.176(12) -0.060(6) -0.029(7) 0.006(5)
C49 0.071(8) 0.143(10) 0.087(7) -0.076(7) 0.024(6) -0.030(7)
C50 0.105(9) 0.095(6) 0.054(5) 0.019(4) -0.024(5) -0.069(6)
C51 0.024(6) 0.066(5) 0.194(12) -0.049(6) -0.012(6) -0.006(4)
C52 0.077(8) 0.154(9) 0.043(4) -0.024(5) 0.030(4) -0.068(7)
C53 0.087(8) 0.054(5) 0.135(9) 0.031(5) -0.037(7) -0.041(5)
C54 0.053(7) 0.106(7) 0.092(7) -0.062(6) 0.009(5) -0.023(5)
C55 0.072(8) 0.107(7) 0.072(6) 0.038(5) -0.026(5) -0.052(6)
C56 0.052(5) 0.060(4) 0.046(4) 0.010(3) -0.021(3) -0.004(3)
C57 0.058(6) 0.064(4) 0.028(3) -0.004(3) -0.008(3) 0.020(4)
C58 0.080(6) 0.051(4) 0.039(4) 0.022(3) -0.003(4) -0.003(4)
C59 0.106(8) 0.043(4) 0.060(5) -0.010(3) -0.034(5) 0.030(4)
C60 0.048(5) 0.102(6) 0.033(3) -0.012(3) -0.007(3) 0.041(4)
B1 0.033(5) 0.040(3) 0.033(3) 0.003(3) 0.000(3) 0.003(3)
C61 0.034(4) 0.039(3) 0.034(3) 0.005(2) 0.008(3) -0.008(3)
C62 0.044(5) 0.038(3) 0.044(3) 0.002(3) 0.004(3) -0.007(3)
C63 0.062(6) 0.049(4) 0.048(4) -0.007(3) 0.000(3) -0.011(4)
C64 0.082(7) 0.039(4) 0.053(4) 0.000(3) 0.008(4) -0.009(4)
C65 0.057(5) 0.046(4) 0.048(4) 0.007(3) 0.008(3) 0.008(3)
C66 0.037(5) 0.040(3) 0.057(4) 0.005(3) 0.003(3) 0.003(3)
C67 0.031(4) 0.037(3) 0.038(3) 0.006(2) 0.004(3) -0.007(3)
C68 0.040(5) 0.062(4) 0.031(3) 0.011(3) 0.004(3) 0.003(3)
C69 0.043(5) 0.072(5) 0.043(4) 0.016(3) -0.003(3) 0.001(4)
C70 0.030(4) 0.051(4) 0.060(4) 0.005(3) 0.001(3) 0.007(3)
C71 0.044(5) 0.041(3) 0.043(3) -0.002(3) 0.005(3) 0.000(3)
C72 0.041(5) 0.042(3) 0.031(3) -0.001(2) 0.000(3) 0.002(3)
C73 0.030(4) 0.038(3) 0.037(3) 0.008(2) 0.008(3) 0.002(3)
C74 0.045(5) 0.046(4) 0.044(4) 0.012(3) 0.003(3) -0.001(3)
C75 0.053(5) 0.055(4) 0.036(3) 0.017(3) 0.002(3) 0.011(3)
C76 0.047(5) 0.065(4) 0.031(3) -0.006(3) 0.002(3) 0.016(3)
C77 0.056(5) 0.046(4) 0.040(4) -0.010(3) 0.010(3) -0.003(3)
C78 0.037(4) 0.044(3) 0.033(3) -0.002(2) 0.005(3) 0.003(3)
C79 0.027(4) 0.046(3) 0.031(3) 0.002(2) -0.003(2) 0.001(3)
C80 0.047(5) 0.042(3) 0.037(3) 0.006(3) 0.001(3) -0.006(3)
C81 0.050(5) 0.046(4) 0.044(4) 0.007(3) -0.002(3) -0.008(3)
C82 0.044(5) 0.065(4) 0.035(3) 0.012(3) 0.000(3) -0.008(3)
C83 0.035(4) 0.059(4) 0.030(3) 0.002(3) -0.003(3) 0.000(3)
C84 0.031(4) 0.047(3) 0.033(3) -0.002(3) -0.004(2) -0.002(3)
O1 0.091(6) 0.101(5) 0.087(4) -0.005(4) -0.012(4) -0.041(4)
C85 0.060(8) 0.094(7) 0.119(8) 0.002(6) -0.017(6) -0.003(5)
C86 0.105(12) 0.086(7) 0.180(13) -0.028(8) -0.051(10) 0.010(7)
C87 0.051(9) 0.180(13) 0.148(11) -0.068(10) 0.008(7) -0.023(8)
C88 0.133(13) 0.094(8) 0.122(9) -0.042(7) -0.046(8) 0.037(8)
O2 0.222(12) 0.097(6) 0.080(5) -0.004(4) -0.001(6) -0.028(6)
C89 0.166(13) 0.112(9) 0.075(6) 0.005(6) 0.007(7) -0.101(9)
C90 0.057(8) 0.079(7) 0.206(15) -0.016(8) -0.005(8) -0.018(5)
C91 0.164(14) 0.138(11) 0.091(8) -0.045(7) 0.052(9) -0.077(10)
C92 0.066(9) 0.118(10) 0.167(13) 0.071(9) 0.011(8) 0.005(7)

loop_
_atom_type_symbol
_atom_type_description
_atom_type_scat_dispersion_real
_atom_type_scat_dispersion_imag
_atom_type_scat_source
C C 0.0033 0.0016 'International Tables Vol C Tables 4.2.6.8 and 6.1.1.4'
H H 0.0000 0.0000 'International Tables Vol C Tables 4.2.6.8 and 6.1.1.4'
N N 0.0061 0.0033 'International Tables Vol C Tables 4.2.6.8 and 6.1.1.4'
B B 0.0013 0.0007 'International Tables Vol C Tables 4.2.6.8 and 6.1.1.4'
O O 0.0106 0.0060 'International Tables Vol C Tables 4.2.6.8 and 6.1.1.4'
Ti Ti 0.2776 0.4457 'International Tables Vol C Tables 4.2.6.8 and 6.1.1.4'

loop_
_geom_angle_atom_site_label_1
_geom_angle_atom_site_label_2
_geom_angle_atom_site_label_3
_geom_angle
N1 Ti1 N2 74.34(15)
N1 Ti1 C31 122.56(15)
N2 Ti1 C31 87.05(14)
N1 Ti1 C36 130.98(14)
N2 Ti1 C36 95.78(14)
C31 Ti1 C36 104.17(8)
N1 Ti1 C37 127.17(15)
N2 Ti1 C37 130.03(15)
C31 Ti1 C37 106.55(7)
C36 Ti1 C37 34.6
N1 Ti1 C35 88.50(14)
N2 Ti1 C35 82.44(14)
C31 Ti1 C35 34.6
C36 Ti1 C35 138.69(9)
C37 Ti1 C35 134.14(8)
N1 Ti1 C32 137.04(14)
N2 Ti1 C32 120.11(14)
C31 Ti1 C32 34.6
C36 Ti1 C32 89.91(7)
C37 Ti1 C32 77.03(6)
C35 Ti1 C32 57.42(5)
N1 Ti1 C34 79.86(13)
N2 Ti1 C34 111.69(15)
C31 Ti1 C34 57.34(5)
C36 Ti1 C34 144.43(8)
C37 Ti1 C34 116.09(8)
C35 Ti1 C34 34.4
C32 Ti1 C34 57.2
N1 Ti1 C40 97.58(13)
N2 Ti1 C40 77.31(14)
C31 Ti1 C40 130.99(9)
C36 Ti1 C40 34.4
C37 Ti1 C40 57.24(6)
C35 Ti1 C40 156.34(10)
C32 Ti1 C40 124.32(9)
C34 Ti1 C40 169.22(11)
N1 Ti1 C33 106.83(13)
N2 Ti1 C33 139.30(15)
C31 Ti1 C33 57.3
C36 Ti1 C33 110.56(7)
C37 Ti1 C33 82.79(6)
C35 Ti1 C33 57.21(5)
C32 Ti1 C33 34.4
C34 Ti1 C33 34.3
C40 Ti1 C33 140.01(10)
N1 Ti1 C38 92.85(14)
N2 Ti1 C38 130.63(15)
C31 Ti1 C38 136.04(8)
C36 Ti1 C38 57.22(6)
C37 Ti1 C38 34.4
C35 Ti1 C38 145.89(9)
C32 Ti1 C38 101.87(7)
C34 Ti1 C38 112.50(8)
C40 Ti1 C38 56.98(6)
C33 Ti1 C38 90.05(7)
N1 Ti1 C39 76.23(14)
N2 Ti1 C39 96.94(14)
C31 Ti1 C39 161.06(10)
C36 Ti1 C39 57.08(6)
C37 Ti1 C39 57.06(6)
C35 Ti1 C39 164.23(10)
C32 Ti1 C39 133.50(9)
C34 Ti1 C39 135.76(10)
C40 Ti1 C39 34.2
C33 Ti1 C39 123.25(9)
C38 Ti1 C39 34.2
N4 Ti2 N3 74.66(16)
N4 Ti2 C45 85.65(14)
N3 Ti2 C45 82.55(14)
N4 Ti2 C41 119.03(15)
N3 Ti2 C41 83.90(14)
C45 Ti2 C41 34.6
N4 Ti2 C44 80.24(15)
N3 Ti2 C44 113.61(15)
C45 Ti2 C44 34.6
C41 Ti2 C44 57.55(6)
N4 Ti2 C42 137.49(16)
N3 Ti2 C42 115.97(14)
C45 Ti2 C42 57.55(6)
C41 Ti2 C42 34.6
C44 Ti2 C42 57.50(6)
N4 Ti2 C43 109.43(15)
N3 Ti2 C43 138.62(16)
C45 Ti2 C43 57.52(6)
C41 Ti2 C43 57.52(6)
C44 Ti2 C43 34.6
C42 Ti2 C43 34.6
N4 Ti2 C49 111.87(14)
N3 Ti2 C49 138.71(16)
C45 Ti2 C49 137.23(10)
C41 Ti2 C49 121.14(8)
C44 Ti2 C49 107.66(9)
C42 Ti2 C49 87.31(6)
C43 Ti2 C49 79.72(6)
N4 Ti2 C50 82.35(14)
N3 Ti2 C50 115.12(15)
C45 Ti2 C50 154.80(12)
C41 Ti2 C50 155.55(8)
C44 Ti2 C50 120.92(10)
C42 Ti2 C50 121.52(8)
C43 Ti2 C50 106.17(8)
C49 Ti2 C50 34.4
N4 Ti2 C48 139.05(15)
N3 Ti2 C48 114.70(14)
C45 Ti2 C48 133.82(9)
C41 Ti2 C48 101.83(8)
C44 Ti2 C48 124.00(8)
C42 Ti2 C48 76.82(6)
C43 Ti2 C48 89.48(6)
C49 Ti2 C48 34.4
C50 Ti2 C48 57.19(5)
N4 Ti2 C46 86.45(15)
N3 Ti2 C46 83.69(14)
C45 Ti2 C46 165.55(9)
C41 Ti2 C46 147.21(11)
C44 Ti2 C46 154.05(11)
C42 Ti2 C46 133.86(9)
C43 Ti2 C46 136.81(9)
C49 Ti2 C46 57.18(6)
C50 Ti2 C46 34.4
C48 Ti2 C46 57.15(6)
N4 Ti2 C47 119.11(15)
N3 Ti2 C47 83.46(14)
C45 Ti2 C47 146.85(11)
C41 Ti2 C47 113.91(9)
C44 Ti2 C47 157.99(9)
C42 Ti2 C47 103.26(8)
C43 Ti2 C47 123.48(8)
C49 Ti2 C47 57.17(5)
C50 Ti2 C47 57.15(6)
C48 Ti2 C47 34.4
C46 Ti2 C47 34.4
N6 Ti3 N5 74.26(15)
N6 Ti3 C53 124.71(13)
N5 Ti3 C53 133.34(15)
N6 Ti3 C54 89.98(13)
N5 Ti3 C54 127.47(14)
C53 Ti3 C54 34.8
N6 Ti3 C57 118.83(14)
N5 Ti3 C57 84.13(13)
C53 Ti3 C57 111.81(7)
C54 Ti3 C57 143.66(8)
N6 Ti3 C58 136.94(16)
N5 Ti3 C58 116.36(13)
C53 Ti3 C58 80.10(6)
C54 Ti3 C58 109.23(7)
C57 Ti3 C58 34.6
N6 Ti3 C52 134.86(15)
N5 Ti3 C52 99.94(14)
C53 Ti3 C52 34.7
C54 Ti3 C52 57.55(5)
C57 Ti3 C52 104.58(8)
C58 Ti3 C52 86.45(6)
N6 Ti3 C56 85.56(14)
N5 Ti3 C56 82.39(13)
C53 Ti3 C56 135.29(9)
C54 Ti3 C56 147.19(11)
C57 Ti3 C56 34.5
C58 Ti3 C56 57.26(5)
C52 Ti3 C56 138.94(9)
N6 Ti3 C59 108.83(14)
N5 Ti3 C59 138.22(14)
C53 Ti3 C59 80.59(6)
C54 Ti3 C59 94.30(7)
C57 Ti3 C59 57.24(5)
C58 Ti3 C59 34.4
C52 Ti3 C59 104.43(7)
C56 Ti3 C59 57.06(6)
N6 Ti3 C60 80.04(14)
N5 Ti3 C60 112.96(14)
C53 Ti3 C60 112.30(8)
C54 Ti3 C60 112.96(9)
C57 Ti3 C60 57.14(5)
C58 Ti3 C60 57.12(5)
C52 Ti3 C60 138.60(8)
C56 Ti3 C60 34.3
C59 Ti3 C60 34.3
N6 Ti3 C55 78.28(14)
N5 Ti3 C55 93.02(13)
C53 Ti3 C55 57.44(5)
C54 Ti3 C55 34.5
C57 Ti3 C55 160.74(11)
C58 Ti3 C55 137.37(9)
C52 Ti3 C55 57.06(6)
C56 Ti3 C55 163.84(9)
C59 Ti3 C55 128.73(9)
C60 Ti3 C55 139.84(10)
N6 Ti3 C51 103.20(14)
N5 Ti3 C51 77.83(14)
C53 Ti3 C51 57.30(5)
C54 Ti3 C51 57.14(5)
C57 Ti3 C51 127.26(10)
C58 Ti3 C51 119.68(9)
C52 Ti3 C51 34.3
C56 Ti3 C51 155.12(10)
C59 Ti3 C51 136.85(8)
C60 Ti3 C51 169.19(9)
C55 Ti3 C51 34.1
C1 N1 C24 115.1(4)
C1 N1 Ti1 115.8(3)
C24 N1 Ti1 129.0(3)
C2 N2 C7 116.1(4)
C2 N2 Ti1 115.2(3)
C7 N2 Ti1 128.7(4)
C3 N3 C12 115.9(5)
C3 N3 Ti2 115.1(4)
C12 N3 Ti2 129.0(3)
C4 N4 C13 115.7(4)
C4 N4 Ti2 115.6(3)
C13 N4 Ti2 128.7(3)
C5 N5 C18 115.9(4)
C5 N5 Ti3 115.8(3)
C18 N5 Ti3 128.3(3)
C6 N6 C19 116.1(4)
C6 N6 Ti3 116.2(3)
C19 N6 Ti3 127.7(3)
N1 C1 C6 122.6(5)
N1 C1 C2 116.9(5)
C6 C1 C2 120.5(5)
N2 C2 C3 122.9(5)
N2 C2 C1 117.8(5)
C3 C2 C1 119.3(5)
N3 C3 C2 122.3(5)
N3 C3 C4 117.6(5)
C2 C3 C4 120.1(4)
N4 C4 C5 122.6(5)
N4 C4 C3 117.1(4)
C5 C4 C3 120.4(5)
N5 C5 C4 123.3(5)
N5 C5 C6 117.0(4)
C4 C5 C6 119.7(5)
N6 C6 C1 123.4(5)
N6 C6 C5 116.7(4)
C1 C6 C5 120.0(4)
C8 C7 N2 120.3(5)
C8 C7 C12 118.6(5)
N2 C7 C12 121.1(5)
C7 C8 C9 122.4(6)
C10 C9 C8 118.7(5)
C10 C9 C25 122.0(5)
C8 C9 C25 119.2(6)
C11 C10 C9 119.9(5)
C11 C10 C26 119.3(6)
C9 C10 C26 120.8(5)
C10 C11 C12 122.1(6)
N3 C12 C11 120.1(5)
N3 C12 C7 121.6(5)
C11 C12 C7 118.3(5)
N4 C13 C14 120.5(5)
N4 C13 C18 121.8(5)
C14 C13 C18 117.7(5)
C15 C14 C13 123.0(5)
C14 C15 C16 118.8(5)
C14 C15 C27 119.5(5)
C16 C15 C27 121.6(5)
C17 C16 C15 119.1(5)
C17 C16 C28 120.0(5)
C15 C16 C28 120.9(5)
C16 C17 C18 123.0(5)
N5 C18 C17 120.9(5)
N5 C18 C13 120.7(5)
C17 C18 C13 118.3(5)
C20 C19 N6 121.1(5)
C20 C19 C24 118.4(5)
N6 C19 C24 120.6(4)
C21 C20 C19 123.4(5)
C20 C21 C22 118.8(5)
C20 C21 C29 120.6(5)
C22 C21 C29 120.6(5)
C23 C22 C21 119.6(5)
C23 C22 C30 119.5(5)
C21 C22 C30 121.0(5)
C22 C23 C24 121.9(5)
N1 C24 C23 119.9(5)
N1 C24 C19 122.2(5)
C23 C24 C19 117.9(5)
C32 C31 C35 108.0
C32 C31 Ti1 73.1
C35 C31 Ti1 73.03(5)
C31 C32 C33 108.0
C31 C32 Ti1 72.27(6)
C33 C32 Ti1 73.40(5)
C34 C33 C32 108.0
C34 C33 Ti1 72.80(5)
C32 C33 Ti1 72.2
C33 C34 C35 108.0
C33 C34 Ti1 72.9
C35 C34 Ti1 72.15(6)
C34 C35 C31 108.0
C34 C35 Ti1 73.42(5)
C31 C35 Ti1 72.3
C40 C36 C37 108.0
C40 C36 Ti1 73.5
C37 C36 Ti1 72.76(5)
C38 C37 C36 108.0
C38 C37 Ti1 73.57(5)
C36 C37 Ti1 72.66(5)
C39 C38 C37 108.0
C39 C38 Ti1 73.3
C37 C38 Ti1 72.0
C38 C39 C40 108.0
C38 C39 Ti1 72.5
C40 C39 Ti1 72.39(5)
C39 C40 C36 108.0
C39 C40 Ti1 73.41(5)
C36 C40 Ti1 72.0
C45 C41 C42 108.0
C45 C41 Ti2 72.66(6)
C42 C41 Ti2 72.8
C43 C42 C41 108.0
C43 C42 Ti2 72.79(6)
C41 C42 Ti2 72.55(5)
C42 C43 C44 108.0
C42 C43 Ti2 72.65(6)
C44 C43 Ti2 72.61(5)
C45 C44 C43 108.0
C45 C44 Ti2 72.56(6)
C43 C44 Ti2 72.8
C44 C45 C41 108.0
C44 C45 Ti2 72.82(6)
C41 C45 Ti2 72.70(5)
C47 C46 C50 108.0
C47 C46 Ti2 72.84(5)
C50 C46 Ti2 72.67(6)
C46 C47 C48 108.0
C46 C47 Ti2 72.79(6)
C48 C47 Ti2 72.7
C49 C48 C47 108.0
C49 C48 Ti2 72.69(6)
C47 C48 Ti2 72.93(6)
C50 C49 C48 108.0
C50 C49 Ti2 72.84(5)
C48 C49 Ti2 72.89(6)
C49 C50 C46 108.0
C49 C50 Ti2 72.7
C46 C50 Ti2 72.94(6)
C52 C51 C55 108.0
C52 C51 Ti3 71.7
C55 C51 Ti3 72.52(5)
C51 C52 C53 108.0
C51 C52 Ti3 74.0
C53 C52 Ti3 71.49(5)
C54 C53 C52 108.0
C54 C53 Ti3 73.0
C52 C53 Ti3 73.81(6)
C55 C54 C53 108.0
C55 C54 Ti3 74.21(5)
C53 C54 Ti3 72.1
C54 C55 C51 108.0
C54 C55 Ti3 71.3
C51 C55 Ti3 73.36(6)
C57 C56 C60 108.0
C57 C56 Ti3 72.2
C60 C56 Ti3 73.29(5)
C58 C57 C56 108.0
C58 C57 Ti3 72.8
C56 C57 Ti3 73.33(5)
C57 C58 C59 108.0
C57 C58 Ti3 72.6
C59 C58 Ti3 73.40(6)
C60 C59 C58 108.0
C60 C59 Ti3 73.17(5)
C58 C59 Ti3 72.17(5)
C59 C60 C56 108.0
C59 C60 Ti3 72.6
C56 C60 Ti3 72.4
C67 B1 C79 107.7(4)
C67 B1 C61 109.9(4)
C79 B1 C61 109.1(4)
C67 B1 C73 110.8(4)
C79 B1 C73 111.3(4)
C61 B1 C73 108.0(4)
C62 C61 C66 120.0
C62 C61 B1 120.7(3)
C66 C61 B1 119.3(3)
C63 C62 C61 120.0
C62 C63 C64 120.0
C63 C64 C65 120.0
C66 C65 C64 120.0
C65 C66 C61 120.0
C72 C67 C68 120.0
C72 C67 B1 123.0(2)
C68 C67 B1 117.0(2)
C67 C68 C69 120.0
C70 C69 C68 120.0
C69 C70 C71 120.0
C70 C71 C72 120.0
C67 C72 C71 120.0
C74 C73 C78 120.0
C74 C73 B1 117.2(2)
C78 C73 B1 122.8(2)
C75 C74 C73 120.0
C76 C75 C74 120.0
C75 C76 C77 120.0
C76 C77 C78 120.0
C73 C78 C77 120.0
C80 C79 C84 120.0
C80 C79 B1 118.0(2)
C84 C79 B1 121.9(2)
C79 C80 C81 120.0
C80 C81 C82 120.0
C83 C82 C81 120.0
C82 C83 C84 120.0
C79 C84 C83 120.0
C85 O1 C88 106.6(7)
O1 C85 C86 108.0(9)
C87 C86 C85 105.8(10)
C86 C87 C88 105.1(11)
O1 C88 C87 108.0(9)
C92 O2 C89 101.0(9)
O2 C89 C90 106.5(9)
C91 C90 C89 109.7(10)
C90 C91 C92 101.2(10)
O2 C92 C91 119.0(10)
C93A O3A C96A 108.4(12)
O3A C93A C94A 107.3(12)
C93A C94A C95A 101.4(12)
C96A C95A C94A 99.7(12)
O3A C96A C95A 107.7(12)
C93B O3B C96B 108.3(13)
O3B C93B C94B 110.0(14)
C93B C94B C95B 100.6(14)
C96B C95B C94B 103.8(14)
O3B C96B C95B 108.2(13)
C10A O4A C97A 108.0(17)
O4A C97A C98A 104.4(17)
C97A C98A C99A 114.6(18)
C98A C99A C10A 94.4(18)
O4A C10A C99A 117.3(18)
C97B O4B C10B 107.9(17)
O4B C97B C98B 106.8(15)
C97B C98B C99B 91.7(16)
C98B C99B C10B 97.8(17)
O4B C10B C99B 93.3(15)
C104 O5 C101 110.1(15)
O5 C101 C102 111.2(15)
C101 C102 C103 100.2(15)
C104 C103 C102 108.4(15)
O5 C104 C103 106.6(15)
C105 O6 C108 114.1(14)
O6 C105 C106 97.7(13)
C107 C106 C105 110.9(14)
C108 C107 C106 96.0(14)
O6 C108 C107 101.0(14)
C109 O7 C112 106.1(16)
O7 C109 C110 102.0(15)
C109 C110 C111 103.1(16)
C112 C111 C110 89.1(15)
O7 C112 C111 108.5(16)

loop_
_geom_bond_atom_site_label_1
_geom_bond_atom_site_label_2
_geom_bond_distance
Ti1 N1 2.208(4)
Ti1 N2 2.223(4)
Ti1 C31 2.382(2)
Ti1 C36 2.388(2)
Ti1 C37 2.389(2)
Ti1 C35 2.390(2)
Ti1 C32 2.393(2)
Ti1 C34 2.407(2)
Ti1 C40 2.407(2)
Ti1 C33 2.408(2)
Ti1 C38 2.410(2)
Ti1 C39 2.421(2)
Ti2 N4 2.210(4)
Ti2 N3 2.215(5)
Ti2 C45 2.385(3)
Ti2 C41 2.385(2)
Ti2 C44 2.388(3)
Ti2 C42 2.389(2)
Ti2 C43 2.391(2)
Ti2 C49 2.398(2)
Ti2 C50 2.400(2)
Ti2 C48 2.401(2)
Ti2 C46 2.403(3)
Ti2 C47 2.404(3)
Ti3 N6 2.199(4)
Ti3 N5 2.210(4)
Ti3 C53 2.365(2)
Ti3 C54 2.378(2)
Ti3 C57 2.389(2)
Ti3 C58 2.391(2)
Ti3 C52 2.395(2)
Ti3 C56 2.404(2)
Ti3 C59 2.407(2)
Ti3 C60 2.415(3)
Ti3 C55 2.415(2)
Ti3 C51 2.426(3)
N1 C1 1.357(7)
N1 C24 1.401(6)
N2 C2 1.348(7)
N2 C7 1.400(6)
N3 C3 1.353(6)
N3 C12 1.402(7)
N4 C4 1.352(7)
N4 C13 1.380(7)
N5 C5 1.340(7)
N5 C18 1.393(7)
N6 C6 1.346(6)
N6 C19 1.395(6)
C1 C6 1.415(7)
C1 C2 1.436(7)
C2 C3 1.426(7)
C3 C4 1.441(8)
C4 C5 1.409(7)
C5 C6 1.448(7)
C7 C8 1.397(8)
C7 C12 1.423(8)
C8 C9 1.398(8)
C9 C10 1.395(8)
C9 C25 1.514(8)
C10 C11 1.384(8)
C10 C26 1.521(7)
C11 C12 1.406(7)
C13 C14 1.413(8)
C13 C18 1.434(7)
C14 C15 1.388(8)
C15 C16 1.410(8)
C15 C27 1.511(8)
C16 C17 1.390(8)
C16 C28 1.516(8)
C17 C18 1.398(8)
C19 C20 1.392(7)
C19 C24 1.429(7)
C20 C21 1.378(8)
C21 C22 1.406(8)
C21 C29 1.511(8)
C22 C23 1.387(7)
C22 C30 1.506(7)
C23 C24 1.418(7)
C31 C32 1.4200
C31 C35 1.4200
C32 C33 1.4200
C33 C34 1.4200
C34 C35 1.4200
C36 C40 1.4201
C36 C37 1.4201
C37 C38 1.4200
C38 C39 1.4200
C39 C40 1.4200
C41 C45 1.4201
C41 C42 1.4201
C42 C43 1.4200
C43 C44 1.4201
C44 C45 1.4200
C46 C47 1.4200
C46 C50 1.4200
C47 C48 1.4201
C48 C49 1.4200
C49 C50 1.4199
C51 C52 1.4200
C51 C55 1.4200
C52 C53 1.4200
C53 C54 1.4200
C54 C55 1.4200
C56 C57 1.4200
C56 C60 1.4200
C57 C58 1.4199
C58 C59 1.4201
C59 C60 1.4199
B1 C67 1.689(7)
B1 C79 1.710(7)
B1 C61 1.711(7)
B1 C73 1.719(7)
C61 C62 1.3900
C61 C66 1.3900
C62 C63 1.3900
C63 C64 1.3900
C64 C65 1.3900
C65 C66 1.3900
C67 C72 1.3900
C67 C68 1.3900
C68 C69 1.3901
C69 C70 1.3899
C70 C71 1.3900
C71 C72 1.3901
C73 C74 1.3900
C73 C78 1.3900
C74 C75 1.3900
C75 C76 1.3900
C76 C77 1.3900
C77 C78 1.3900
C79 C80 1.3899
C79 C84 1.3900
C80 C81 1.3900
C81 C82 1.3901
C82 C83 1.3900
C83 C84 1.3901
O1 C85 1.404(11)
O1 C88 1.430(13)
C85 C86 1.458(14)
C86 C87 1.420(16)
C87 C88 1.433(15)
O2 C92 1.389(14)
O2 C89 1.478(12)
C89 C90 1.588(16)
C90 C91 1.373(15)
C91 C92 1.482(16)
O3A C93A 1.4301(10)
O3A C96A 1.4302(10)
C93A C94A 1.5400(10)
C94A C95A 1.5400(10)
C95A C96A 1.5395(10)
O3B C93B 1.4296(10)
O3B C96B 1.4304(10)
C93B C94B 1.5400(10)
C94B C95B 1.5400(10)
C95B C96B 1.5400(10)
O4A C10A 1.4298(10)
O4A C97A 1.4299(10)
C97A C98A 1.5399(10)
C98A C99A 1.5400(10)
C99A C10A 1.5400(10)
O4B C97B 1.4300(10)
O4B C10B 1.4300(10)
C97B C98B 1.5397(10)
C98B C99B 1.5399(11)
C99B C10B 1.5401(10)
O5 C104 1.4300(10)
O5 C101 1.4301(10)
C101 C102 1.5397(10)
C102 C103 1.5398(10)
C103 C104 1.5397(10)
O6 C105 1.4295(10)
O6 C108 1.4301(10)
C105 C106 1.5400(10)
C106 C107 1.5396(10)
C107 C108 1.5395(10)
O7 C109 1.4300(10)
O7 C112 1.4302(10)
C109 C110 1.5398(10)
C110 C111 1.5401(10)
C111 C112 1.5400(10)

loop_
_geom_torsion_atom_site_label_1
_geom_torsion_atom_site_label_2
_geom_torsion_atom_site_label_3
_geom_torsion_atom_site_label_4
_geom_torsion
N2 Ti1 N1 C1 -2.0(4)
C31 Ti1 N1 C1 -78.0(4)
C36 Ti1 N1 C1 82.0(4)
C37 Ti1 N1 C1 126.7(4)
C35 Ti1 N1 C1 -84.6(4)
C32 Ti1 N1 C1 -119.6(4)
C34 Ti1 N1 C1 -118.1(4)
C40 Ti1 N1 C1 72.5(4)
C33 Ti1 N1 C1 -139.6(4)
C38 Ti1 N1 C1 129.5(4)
C39 Ti1 N1 C1 99.4(4)
N2 Ti1 N1 C24 -178.2(5)
C31 Ti1 N1 C24 105.8(5)
C36 Ti1 N1 C24 -94.2(5)
C37 Ti1 N1 C24 -49.4(5)
C35 Ti1 N1 C24 99.2(5)
C32 Ti1 N1 C24 64.2(5)
C34 Ti1 N1 C24 65.7(5)
C40 Ti1 N1 C24 -103.7(5)
C33 Ti1 N1 C24 44.3(5)
C38 Ti1 N1 C24 -46.6(5)
C39 Ti1 N1 C24 -76.8(5)
N1 Ti1 N2 C2 1.2(4)
C31 Ti1 N2 C2 126.2(4)
C36 Ti1 N2 C2 -129.8(4)
C37 Ti1 N2 C2 -124.6(4)
C35 Ti1 N2 C2 91.7(4)
C32 Ti1 N2 C2 136.9(4)
C34 Ti1 N2 C2 73.2(4)
C40 Ti1 N2 C2 -100.6(4)
C33 Ti1 N2 C2 98.9(4)
C38 Ti1 N2 C2 -78.9(4)
C39 Ti1 N2 C2 -72.4(4)
N1 Ti1 N2 C7 -179.8(5)
C31 Ti1 N2 C7 -54.8(5)
C36 Ti1 N2 C7 49.2(5)
C37 Ti1 N2 C7 54.4(5)
C35 Ti1 N2 C7 -89.3(5)
C32 Ti1 N2 C7 -44.1(5)
C34 Ti1 N2 C7 -107.8(5)
C40 Ti1 N2 C7 78.4(5)
C33 Ti1 N2 C7 -82.1(5)
C38 Ti1 N2 C7 100.1(5)
C39 Ti1 N2 C7 106.6(5)
N4 Ti2 N3 C3 1.6(4)
C45 Ti2 N3 C3 -85.9(4)
C41 Ti2 N3 C3 -120.8(4)
C44 Ti2 N3 C3 -70.3(4)
C42 Ti2 N3 C3 -134.2(4)
C43 Ti2 N3 C3 -100.6(4)
C49 Ti2 N3 C3 107.4(4)
C50 Ti2 N3 C3 75.3(4)
C48 Ti2 N3 C3 139.0(4)
C46 Ti2 N3 C3 89.6(4)
C47 Ti2 N3 C3 124.2(4)
N4 Ti2 N3 C12 179.6(5)
C45 Ti2 N3 C12 92.1(5)
C41 Ti2 N3 C12 57.2(5)
C44 Ti2 N3 C12 107.8(5)
C42 Ti2 N3 C12 43.8(5)
C43 Ti2 N3 C12 77.5(5)
C49 Ti2 N3 C12 -74.5(6)
C50 Ti2 N3 C12 -106.7(5)
C48 Ti2 N3 C12 -43.0(5)
C46 Ti2 N3 C12 -92.3(5)
C47 Ti2 N3 C12 -57.7(5)
N3 Ti2 N4 C4 -1.5(4)
C45 Ti2 N4 C4 82.0(4)
C41 Ti2 N4 C4 72.4(5)
C44 Ti2 N4 C4 116.5(4)
C42 Ti2 N4 C4 110.4(4)
C43 Ti2 N4 C4 135.3(4)
C49 Ti2 N4 C4 -138.3(4)
C50 Ti2 N4 C4 -120.2(4)
C48 Ti2 N4 C4 -111.7(4)
C46 Ti2 N4 C4 -85.9(4)
C47 Ti2 N4 C4 -74.7(4)
N3 Ti2 N4 C13 -179.7(6)
C45 Ti2 N4 C13 -96.2(5)
C41 Ti2 N4 C13 -105.8(5)
C44 Ti2 N4 C13 -61.7(5)
C42 Ti2 N4 C13 -67.8(6)
C43 Ti2 N4 C13 -42.9(5)
C49 Ti2 N4 C13 43.5(6)
C50 Ti2 N4 C13 61.6(5)
C48 Ti2 N4 C13 70.2(6)
C46 Ti2 N4 C13 95.9(5)
C47 Ti2 N4 C13 107.1(5)
N6 Ti3 N5 C5 -0.8(4)
C53 Ti3 N5 C5 -124.0(4)
C54 Ti3 N5 C5 -78.3(4)
C57 Ti3 N5 C5 121.4(4)
C58 Ti3 N5 C5 134.2(4)
C52 Ti3 N5 C5 -134.8(4)
C56 Ti3 N5 C5 86.7(4)
C59 Ti3 N5 C5 100.0(4)
C60 Ti3 N5 C5 70.9(4)
C55 Ti3 N5 C5 -77.7(4)
C51 Ti3 N5 C5 -108.5(4)
N6 Ti3 N5 C18 -179.1(5)
C53 Ti3 N5 C18 57.7(6)
C54 Ti3 N5 C18 103.4(5)
C57 Ti3 N5 C18 -56.9(5)
C58 Ti3 N5 C18 -44.0(5)
C52 Ti3 N5 C18 46.9(5)
C56 Ti3 N5 C18 -91.6(5)
C59 Ti3 N5 C18 -78.3(5)
C60 Ti3 N5 C18 -107.4(5)
C55 Ti3 N5 C18 104.0(5)
C51 Ti3 N5 C18 73.2(5)
N5 Ti3 N6 C6 0.1(4)
C53 Ti3 N6 C6 132.4(4)
C54 Ti3 N6 C6 129.3(4)
C57 Ti3 N6 C6 -73.8(4)
C58 Ti3 N6 C6 -111.9(4)
C52 Ti3 N6 C6 88.5(4)
C56 Ti3 N6 C6 -83.2(4)
C59 Ti3 N6 C6 -136.1(4)
C60 Ti3 N6 C6 -117.3(4)
C55 Ti3 N6 C6 96.7(4)
C51 Ti3 N6 C6 73.2(4)
N5 Ti3 N6 C19 -178.6(5)
C53 Ti3 N6 C19 -46.4(5)
C54 Ti3 N6 C19 -49.4(5)
C57 Ti3 N6 C19 107.4(5)
C58 Ti3 N6 C19 69.4(5)
C52 Ti3 N6 C19 -90.2(5)
C56 Ti3 N6 C19 98.0(5)
C59 Ti3 N6 C19 45.1(5)
C60 Ti3 N6 C19 63.9(5)
C55 Ti3 N6 C19 -82.1(5)
C51 Ti3 N6 C19 -105.5(5)
C24 N1 C1 C6 -0.7(8)
Ti1 N1 C1 C6 -177.4(4)
C24 N1 C1 C2 179.3(5)
Ti1 N1 C1 C2 2.6(7)
C7 N2 C2 C3 1.0(8)
Ti1 N2 C2 C3 -179.9(4)
C7 N2 C2 C1 -179.4(5)
Ti1 N2 C2 C1 -0.2(7)
N1 C1 C2 N2 -1.6(8)
C6 C1 C2 N2 178.4(5)
N1 C1 C2 C3 178.1(5)
C6 C1 C2 C3 -1.9(9)
C12 N3 C3 C2 -0.1(8)
Ti2 N3 C3 C2 178.2(4)
C12 N3 C3 C4 -179.8(5)
Ti2 N3 C3 C4 -1.5(7)
N2 C2 C3 N3 0.6(9)
C1 C2 C3 N3 -179.1(5)
N2 C2 C3 C4 -179.7(6)
C1 C2 C3 C4 0.7(9)
C13 N4 C4 C5 0.2(9)
Ti2 N4 C4 C5 -178.2(5)
C13 N4 C4 C3 179.6(5)
Ti2 N4 C4 C3 1.2(7)
N3 C3 C4 N4 0.2(8)
C2 C3 C4 N4 -179.6(5)
N3 C3 C4 C5 179.6(5)
C2 C3 C4 C5 -0.2(9)
C18 N5 C5 C4 -0.2(9)
Ti3 N5 C5 C4 -178.7(5)
C18 N5 C5 C6 179.9(5)
Ti3 N5 C5 C6 1.4(7)
N4 C4 C5 N5 0.3(10)
C3 C4 C5 N5 -179.1(6)
N4 C4 C5 C6 -179.8(6)
C3 C4 C5 C6 0.8(9)
C19 N6 C6 C1 0.3(8)
Ti3 N6 C6 C1 -178.6(4)
C19 N6 C6 C5 179.4(5)
Ti3 N6 C6 C5 0.5(7)
N1 C1 C6 N6 1.7(9)
C2 C1 C6 N6 -178.3(5)
N1 C1 C6 C5 -177.4(5)
C2 C1 C6 C5 2.6(9)
N5 C5 C6 N6 -1.3(8)
C4 C5 C6 N6 178.8(5)
N5 C5 C6 C1 177.9(5)
C4 C5 C6 C1 -2.0(9)
C2 N2 C7 C8 178.2(6)
Ti1 N2 C7 C8 -0.8(8)
C2 N2 C7 C12 -3.0(8)
Ti1 N2 C7 C12 178.0(4)
N2 C7 C8 C9 178.0(6)
C12 C7 C8 C9 -0.8(9)
C7 C8 C9 C10 1.4(10)
C7 C8 C9 C25 178.7(6)
C8 C9 C10 C11 -1.4(10)
C25 C9 C10 C11 -178.6(6)
C8 C9 C10 C26 179.4(6)
C25 C9 C10 C26 2.2(11)
C9 C10 C11 C12 0.8(10)
C26 C10 C11 C12 -180.0(6)
C3 N3 C12 C11 -179.6(6)
Ti2 N3 C12 C11 2.3(8)
C3 N3 C12 C7 -2.0(8)
Ti2 N3 C12 C7 180.0(4)
C10 C11 C12 N3 177.5(6)
C10 C11 C12 C7 -0.2(10)
C8 C7 C12 N3 -177.5(6)
N2 C7 C12 N3 3.7(9)
C8 C7 C12 C11 0.2(9)
N2 C7 C12 C11 -178.6(5)
C4 N4 C13 C14 -180.0(6)
Ti2 N4 C13 C14 -1.8(9)
C4 N4 C13 C18 -0.7(9)
Ti2 N4 C13 C18 177.4(4)
N4 C13 C14 C15 178.9(6)
C18 C13 C14 C15 -0.3(10)
C13 C14 C15 C16 -1.6(11)
C13 C14 C15 C27 179.3(7)
C14 C15 C16 C17 1.4(10)
C27 C15 C16 C17 -179.5(7)
C14 C15 C16 C28 -179.2(7)
C27 C15 C16 C28 -0.2(11)
C15 C16 C17 C18 0.7(10)
C28 C16 C17 C18 -178.6(7)
C5 N5 C18 C17 177.3(6)
Ti3 N5 C18 C17 -4.4(9)
C5 N5 C18 C13 -0.3(8)
Ti3 N5 C18 C13 178.0(4)
C16 C17 C18 N5 179.7(6)
C16 C17 C18 C13 -2.7(10)
N4 C13 C18 N5 0.8(9)
C14 C13 C18 N5 -180.0(6)
N4 C13 C18 C17 -176.9(6)
C14 C13 C18 C17 2.4(9)
C6 N6 C19 C20 178.0(5)
Ti3 N6 C19 C20 -3.3(8)
C6 N6 C19 C24 -3.1(8)
Ti3 N6 C19 C24 175.7(4)
N6 C19 C20 C21 179.3(6)
C24 C19 C20 C21 0.3(9)
C19 C20 C21 C22 -3.4(10)
C19 C20 C21 C29 174.8(6)
C20 C21 C22 C23 4.3(9)
C29 C21 C22 C23 -173.9(6)
C20 C21 C22 C30 -176.9(6)
C29 C21 C22 C30 4.9(10)
C21 C22 C23 C24 -2.3(9)
C30 C22 C23 C24 178.9(6)
C1 N1 C24 C23 179.2(5)
Ti1 N1 C24 C23 -4.6(8)
C1 N1 C24 C19 -2.2(8)
Ti1 N1 C24 C19 174.0(4)
C22 C23 C24 N1 177.8(6)
C22 C23 C24 C19 -0.8(9)
C20 C19 C24 N1 -176.8(5)
N6 C19 C24 N1 4.2(9)
C20 C19 C24 C23 1.8(9)
N6 C19 C24 C23 -177.2(5)
N1 Ti1 C31 C32 -127.13(14)
N2 Ti1 C31 C32 163.57(12)
C36 Ti1 C31 C32 68.35(6)
C37 Ti1 C31 C32 32.53(6)
C40 Ti1 C31 C32 93.21(11)
C38 Ti1 C31 C32 11.21(11)
C39 Ti1 C31 C32 60.7(3)
N1 Ti1 C31 C35 -11.65(13)
N2 Ti1 C31 C35 -80.95(12)
C36 Ti1 C31 C35 -176.17(8)
C37 Ti1 C31 C35 148.01(8)
C40 Ti1 C31 C35 -151.31(12)
C38 Ti1 C31 C35 126.69(14)
C39 Ti1 C31 C35 176.2(3)
Ti1 C31 C32 C33 65.21(6)
C35 C31 C32 Ti1 -65.21(6)
N1 Ti1 C32 C31 80.4(2)
N2 Ti1 C32 C31 -19.06(15)
C36 Ti1 C32 C31 -115.68(6)
C37 Ti1 C32 C31 -148.07(6)
C40 Ti1 C32 C31 -114.13(11)
C38 Ti1 C32 C31 -172.07(8)
C39 Ti1 C32 C31 -157.03(14)
N1 Ti1 C32 C33 -35.27(19)
N2 Ti1 C32 C33 -134.77(16)
C36 Ti1 C32 C33 128.60(7)
C40 Ti1 C32 C33 130.15(11)
C38 Ti1 C32 C33 72.21(6)
C39 Ti1 C32 C33 87.26(12)
Ti1 C32 C33 C34 64.47(6)
C31 C32 C33 Ti1 -64.47(6)
N1 Ti1 C33 C34 39.67(14)
N2 Ti1 C33 C34 -45.69(19)
C36 Ti1 C33 C34 -172.63(10)
C37 Ti1 C33 C34 166.40(6)
C40 Ti1 C33 C34 164.78(16)
C38 Ti1 C33 C34 132.67(6)
C39 Ti1 C33 C34 123.99(10)
N1 Ti1 C33 C32 155.73(15)
N2 Ti1 C33 C32 70.36(19)
C36 Ti1 C33 C32 -56.58(7)
C40 Ti1 C33 C32 -79.17(14)
C38 Ti1 C33 C32 -111.28(6)
C39 Ti1 C33 C32 -119.95(10)
Ti1 C33 C34 C35 64.07(6)
C32 C33 C34 Ti1 -64.07(6)
N1 Ti1 C34 C33 -141.63(13)
N2 Ti1 C34 C33 149.86(13)
C36 Ti1 C34 C33 11.91(16)
C37 Ti1 C34 C33 -15.05(7)
C40 Ti1 C34 C33 -64.5(5)
C38 Ti1 C34 C33 -52.74(6)
C39 Ti1 C34 C33 -83.65(11)
N1 Ti1 C34 C35 102.35(12)
N2 Ti1 C34 C35 33.83(12)
C36 Ti1 C34 C35 -104.11(18)
C37 Ti1 C34 C35 -131.08(9)
C40 Ti1 C34 C35 179.5(4)
C38 Ti1 C34 C35 -168.76(8)
C39 Ti1 C34 C35 160.33(12)
Ti1 C31 C35 C34 -65.28(5)
C32 C31 C35 Ti1 65.28(5)
N1 Ti1 C35 C34 -74.14(11)
N2 Ti1 C35 C34 -148.54(11)
C36 Ti1 C35 C34 121.30(13)
C37 Ti1 C35 C34 70.62(12)
C40 Ti1 C35 C34 -179.8(2)
C38 Ti1 C35 C34 18.73(14)
C39 Ti1 C35 C34 -59.8(3)
N1 Ti1 C35 C31 170.20(11)
N2 Ti1 C35 C31 95.79(12)
C36 Ti1 C35 C31 5.64(11)
C37 Ti1 C35 C31 -45.04(11)
C40 Ti1 C35 C31 64.6(2)
C38 Ti1 C35 C31 -96.93(15)
C39 Ti1 C35 C31 -175.4(4)
N1 Ti1 C36 C40 -16.78(16)
N2 Ti1 C36 C40 57.47(12)
C31 Ti1 C36 C40 145.87(8)
C35 Ti1 C36 C40 142.58(14)
C32 Ti1 C36 C40 177.74(7)
C34 Ti1 C36 C40 -161.26(19)
C33 Ti1 C36 C40 -154.12(9)
N1 Ti1 C36 C37 98.63(17)
N2 Ti1 C36 C37 172.88(13)
C31 Ti1 C36 C37 -98.71(6)
C35 Ti1 C36 C37 -102.01(13)
C34 Ti1 C36 C37 -45.85(16)
C33 Ti1 C36 C37 -38.71(7)
Ti1 C36 C37 C38 -65.60(5)
C40 C36 C37 Ti1 65.60(5)
N1 Ti1 C37 C38 4.95(15)
N2 Ti1 C37 C38 106.17(17)
C31 Ti1 C37 C38 -153.48(8)
C35 Ti1 C37 C38 -128.68(13)
C32 Ti1 C37 C38 -135.21(5)
C34 Ti1 C37 C38 -92.24(9)
C33 Ti1 C37 C38 -100.73(5)
N1 Ti1 C37 C36 -110.49(15)
N2 Ti1 C37 C36 -9.27(16)
C31 Ti1 C37 C36 91.08(7)
C35 Ti1 C37 C36 115.88(13)
C34 Ti1 C37 C36 152.31(10)
C33 Ti1 C37 C36 143.83(6)
Ti1 C37 C38 C39 -65.00(5)
C36 C37 C38 Ti1 65.00(5)
N1 Ti1 C38 C39 -60.18(11)
N2 Ti1 C38 C39 11.56(16)
C31 Ti1 C38 C39 153.94(14)
C35 Ti1 C38 C39 -151.71(17)
C32 Ti1 C38 C39 160.42(8)
C34 Ti1 C38 C39 -140.38(8)
C33 Ti1 C38 C39 -167.03(6)
N1 Ti1 C38 C37 -176.05(12)
N2 Ti1 C38 C37 -104.31(17)
C31 Ti1 C38 C37 38.07(12)
C35 Ti1 C38 C37 92.41(15)
C32 Ti1 C38 C37 44.55(5)
C34 Ti1 C38 C37 103.75(7)
Ti1 C38 C39 C40 -64.13(5)
C37 C38 C39 Ti1 64.14(5)
N1 Ti1 C39 C38 116.86(11)
N2 Ti1 C39 C38 -171.18(12)
C31 Ti1 C39 C38 -69.9(3)
C35 Ti1 C39 C38 102.1(4)
C32 Ti1 C39 C38 -26.88(11)
C34 Ti1 C39 C38 57.62(10)
C33 Ti1 C39 C38 15.57(7)
N1 Ti1 C39 C40 -127.02(11)
N2 Ti1 C39 C40 -55.07(12)
C31 Ti1 C39 C40 46.2(3)
C35 Ti1 C39 C40 -141.8(4)
C32 Ti1 C39 C40 89.24(12)
C34 Ti1 C39 C40 173.74(13)
C33 Ti1 C39 C40 131.69(10)
Ti1 C36 C40 C39 65.10(6)
C37 C36 C40 Ti1 -65.10(6)
N1 Ti1 C40 C39 51.47(12)
N2 Ti1 C40 C39 123.47(11)
C31 Ti1 C40 C39 -161.93(12)
C35 Ti1 C40 C39 155.2(2)
C32 Ti1 C40 C39 -118.56(11)
C34 Ti1 C40 C39 -24.0(5)
C33 Ti1 C40 C39 -76.34(14)
N1 Ti1 C40 C36 167.30(13)
N2 Ti1 C40 C36 -120.71(12)
C31 Ti1 C40 C36 -46.10(9)
C35 Ti1 C40 C36 -88.9(2)
C32 Ti1 C40 C36 -2.74(8)
C34 Ti1 C40 C36 91.8(5)
C33 Ti1 C40 C36 39.48(13)
N4 Ti2 C41 C45 17.05(14)
N3 Ti2 C41 C45 85.72(12)
C49 Ti2 C41 C45 -129.37(12)
C50 Ti2 C41 C45 -131.5(3)
C48 Ti2 C41 C45 -160.26(9)
C46 Ti2 C41 C45 154.01(17)
C47 Ti2 C41 C45 165.78(9)
N4 Ti2 C41 C42 132.85(16)
N3 Ti2 C41 C42 -158.48(12)
C49 Ti2 C41 C42 -13.57(9)
C50 Ti2 C41 C42 -15.7(3)
C48 Ti2 C41 C42 -44.47(6)
C46 Ti2 C41 C42 -90.19(15)
C47 Ti2 C41 C42 -78.42(7)
Ti2 C41 C42 C43 -64.64(6)
C45 C41 C42 Ti2 64.64(6)
N4 Ti2 C42 C43 44.32(19)
N3 Ti2 C42 C43 139.82(15)
C49 Ti2 C42 C43 -75.71(5)
C50 Ti2 C42 C43 -71.67(10)
C48 Ti2 C42 C43 -108.88(5)
C46 Ti2 C42 C43 -112.81(14)
C47 Ti2 C42 C43 -131.06(8)
N4 Ti2 C42 C41 -71.57(19)
N3 Ti2 C42 C41 23.94(14)
C49 Ti2 C42 C41 168.40(8)
C50 Ti2 C42 C41 172.45(13)
C48 Ti2 C42 C41 135.24(6)
C46 Ti2 C42 C41 131.31(15)
C47 Ti2 C42 C41 113.06(8)
Ti2 C42 C43 C44 -64.48(6)
C41 C42 C43 Ti2 64.48(6)
N4 Ti2 C43 C42 -149.96(14)
N3 Ti2 C43 C42 -61.34(19)
C49 Ti2 C43 C42 100.32(5)
C50 Ti2 C43 C42 122.60(8)
C48 Ti2 C43 C42 67.12(5)
C46 Ti2 C43 C42 103.78(14)
C47 Ti2 C43 C42 61.63(10)
N4 Ti2 C43 C44 -34.04(13)
N3 Ti2 C43 C44 54.59(19)
C49 Ti2 C43 C44 -143.75(6)
C50 Ti2 C43 C44 -121.48(8)
C48 Ti2 C43 C44 -176.96(8)
C46 Ti2 C43 C44 -140.30(15)
C47 Ti2 C43 C44 177.55(13)
Ti2 C43 C44 C45 -64.51(6)
C42 C43 C44 Ti2 64.50(6)
N4 Ti2 C44 C45 -96.52(12)
N3 Ti2 C44 C45 -28.12(13)
C49 Ti2 C44 C45 153.49(9)
C50 Ti2 C44 C45 -171.43(9)
C48 Ti2 C44 C45 119.53(12)
C46 Ti2 C44 C45 -156.7(2)
C47 Ti2 C44 C45 110.4(3)
N4 Ti2 C44 C43 147.62(12)
N3 Ti2 C44 C43 -143.99(14)
C49 Ti2 C44 C43 37.63(6)
C50 Ti2 C44 C43 72.71(7)
C48 Ti2 C44 C43 3.67(9)
C46 Ti2 C44 C43 87.41(19)
C47 Ti2 C44 C43 -5.4(3)
Ti2 C41 C45 C44 64.76(5)
C42 C41 C45 Ti2 -64.76(5)
N4 Ti2 C45 C44 79.11(12)
N3 Ti2 C45 C44 154.17(11)
C49 Ti2 C45 C44 -38.78(13)
C50 Ti2 C45 C44 17.48(19)
C48 Ti2 C45 C44 -88.52(13)
C46 Ti2 C45 C44 136.2(5)
C47 Ti2 C45 C44 -140.03(16)
N4 Ti2 C45 C41 -165.10(12)
N3 Ti2 C45 C41 -90.04(11)
C49 Ti2 C45 C41 77.01(14)
C50 Ti2 C45 C41 133.3(2)
C48 Ti2 C45 C41 27.26(12)
C46 Ti2 C45 C41 -108.1(5)
C47 Ti2 C45 C41 -24.25(14)
N4 Ti2 C46 C47 162.57(12)
N3 Ti2 C46 C47 87.64(11)
C45 Ti2 C46 C47 105.6(5)
C41 Ti2 C46 C47 19.29(14)
C44 Ti2 C46 C47 -138.5(2)
C42 Ti2 C46 C47 -32.69(12)
C43 Ti2 C46 C47 -82.53(13)
N4 Ti2 C46 C50 -81.64(12)
N3 Ti2 C46 C50 -156.57(11)
C45 Ti2 C46 C50 -138.6(5)
C41 Ti2 C46 C50 135.08(16)
C44 Ti2 C46 C50 -22.67(18)
C42 Ti2 C46 C50 83.10(13)
C43 Ti2 C46 C50 33.27(13)
Ti2 C46 C47 C48 64.65(5)
C50 C46 C47 Ti2 -64.65(5)
N4 Ti2 C47 C46 -20.01(14)
N3 Ti2 C47 C46 -88.37(12)
C45 Ti2 C47 C46 -153.92(17)
C41 Ti2 C47 C46 -168.71(9)
C44 Ti2 C47 C46 129.3(3)
C42 Ti2 C47 C46 156.42(8)
C43 Ti2 C47 C46 125.56(12)
N4 Ti2 C47 C48 -135.82(15)
N3 Ti2 C47 C48 155.82(12)
C45 Ti2 C47 C48 90.27(16)
C41 Ti2 C47 C48 75.48(7)
C44 Ti2 C47 C48 13.5(3)
C42 Ti2 C47 C48 40.61(5)
C43 Ti2 C47 C48 9.75(9)
Ti2 C47 C48 C49 64.72(6)
C46 C47 C48 Ti2 -64.72(6)
N4 Ti2 C48 C49 -47.4(2)
N3 Ti2 C48 C49 -142.35(15)
C45 Ti2 C48 C49 113.54(14)
C41 Ti2 C48 C49 128.97(8)
C44 Ti2 C48 C49 70.30(10)
C42 Ti2 C48 C49 104.85(5)
C43 Ti2 C48 C49 72.38(5)
N4 Ti2 C48 C47 68.3(2)
N3 Ti2 C48 C47 -26.62(14)
C45 Ti2 C48 C47 -130.72(15)
C41 Ti2 C48 C47 -115.29(8)
C44 Ti2 C48 C47 -173.96(13)
C42 Ti2 C48 C47 -139.41(6)
C43 Ti2 C48 C47 -171.88(7)
Ti2 C48 C49 C50 64.87(6)
C47 C48 C49 Ti2 -64.87(6)
N4 Ti2 C49 C50 32.97(15)
N3 Ti2 C49 C50 -58.46(19)
C45 Ti2 C49 C50 141.23(16)
C41 Ti2 C49 C50 -178.44(13)
C44 Ti2 C49 C50 119.30(8)
C42 Ti2 C49 C50 173.89(8)
C43 Ti2 C49 C50 139.92(6)
N4 Ti2 C49 C48 148.66(16)
N3 Ti2 C49 C48 57.23(19)
C45 Ti2 C49 C48 -103.08(15)
C41 Ti2 C49 C48 -62.75(10)
C44 Ti2 C49 C48 -125.01(8)
C42 Ti2 C49 C48 -70.42(5)
C43 Ti2 C49 C48 -104.39(5)
Ti2 C49 C50 C46 64.90(6)
C48 C49 C50 Ti2 -64.90(6)
N4 Ti2 C50 C49 -149.37(13)
N3 Ti2 C50 C49 141.60(14)
C45 Ti2 C50 C49 -87.1(2)
C41 Ti2 C50 C49 3.2(3)
C44 Ti2 C50 C49 -75.61(8)
C42 Ti2 C50 C49 -7.16(9)
C43 Ti2 C50 C49 -41.27(6)
N4 Ti2 C50 C46 94.91(13)
N3 Ti2 C50 C46 25.88(13)
C45 Ti2 C50 C46 157.2(2)
C41 Ti2 C50 C46 -112.5(3)
C44 Ti2 C50 C46 168.66(9)
C42 Ti2 C50 C46 -122.89(12)
C43 Ti2 C50 C46 -156.99(8)
N6 Ti3 C51 C52 160.52(12)
N5 Ti3 C51 C52 -129.08(11)
C57 Ti3 C51 C52 -56.27(8)
C58 Ti3 C51 C52 -15.51(7)
C56 Ti3 C51 C52 -91.0(2)
C59 Ti3 C51 C52 23.21(11)
C60 Ti3 C51 C52 54.2(5)
N6 Ti3 C51 C55 44.08(11)
N5 Ti3 C51 C55 114.47(11)
C57 Ti3 C51 C55 -172.71(10)
C58 Ti3 C51 C55 -131.95(9)
C56 Ti3 C51 C55 152.6(2)
C59 Ti3 C51 C55 -93.23(13)
C60 Ti3 C51 C55 -62.3(5)
Ti3 C51 C52 C53 -63.89(5)
C55 C51 C52 Ti3 63.90(5)
N6 Ti3 C52 C51 -27.26(17)
N5 Ti3 C52 C51 50.39(12)
C57 Ti3 C52 C51 136.85(8)
C58 Ti3 C52 C51 166.54(6)
C56 Ti3 C52 C51 140.18(14)
C59 Ti3 C52 C51 -163.84(8)
C60 Ti3 C52 C51 -166.70(15)
N6 Ti3 C52 C53 88.50(17)
N5 Ti3 C52 C53 166.15(12)
C57 Ti3 C52 C53 -107.39(7)
C56 Ti3 C52 C53 -104.06(14)
C59 Ti3 C52 C53 -48.08(6)
C60 Ti3 C52 C53 -50.94(12)
Ti3 C52 C53 C54 -65.57(5)
C51 C52 C53 Ti3 65.57(5)
N6 Ti3 C53 C54 -5.32(16)
N5 Ti3 C53 C54 96.22(17)
C57 Ti3 C53 C54 -160.70(10)
C58 Ti3 C53 C54 -146.71(6)
C56 Ti3 C53 C54 -129.78(14)
C59 Ti3 C53 C54 -111.77(5)
C60 Ti3 C53 C54 -98.57(8)
N6 Ti3 C53 C52 -120.46(17)
N5 Ti3 C53 C52 -18.92(16)
C57 Ti3 C53 C52 84.16(8)
C56 Ti3 C53 C52 115.07(14)
C59 Ti3 C53 C52 133.08(5)
C60 Ti3 C53 C52 146.29(8)
Ti3 C53 C54 C55 -66.07(6)
C52 C53 C54 Ti3 66.07(6)
N6 Ti3 C54 C55 -68.98(13)
N5 Ti3 C54 C55 1.02(15)
C57 Ti3 C54 C55 146.58(19)
C58 Ti3 C54 C55 150.32(10)
C56 Ti3 C54 C55 -150.74(17)
C59 Ti3 C54 C55 -177.87(7)
C60 Ti3 C54 C55 -148.15(8)
N6 Ti3 C54 C53 175.63(13)
N5 Ti3 C54 C53 -114.36(16)
C57 Ti3 C54 C53 31.20(16)
C58 Ti3 C54 C53 34.94(7)
C56 Ti3 C54 C53 93.87(15)
C60 Ti3 C54 C53 96.47(7)
Ti3 C54 C55 C51 -64.69(5)
C53 C54 C55 Ti3 64.69(5)
N6 Ti3 C55 C54 107.57(12)
N5 Ti3 C55 C54 -179.19(12)
C57 Ti3 C55 C54 -98.4(3)
C58 Ti3 C55 C54 -43.65(13)
C56 Ti3 C55 C54 108.0(4)
C59 Ti3 C55 C54 2.72(9)
C60 Ti3 C55 C54 48.88(11)
N6 Ti3 C55 C51 -136.24(12)
N5 Ti3 C55 C51 -62.99(12)
C57 Ti3 C55 C51 17.8(3)
C58 Ti3 C55 C51 72.55(14)
C56 Ti3 C55 C51 -135.9(4)
C59 Ti3 C55 C51 118.92(11)
C60 Ti3 C55 C51 165.08(13)
N6 Ti3 C56 C57 165.40(12)
N5 Ti3 C56 C57 90.71(11)
C53 Ti3 C56 C57 -57.43(12)
C54 Ti3 C56 C57 -111.55(16)
C52 Ti3 C56 C57 -5.71(12)
C55 Ti3 C56 C57 165.0(4)
C51 Ti3 C56 C57 53.24(19)
N6 Ti3 C56 C60 -78.81(11)
N5 Ti3 C56 C60 -153.50(11)
C53 Ti3 C56 C60 58.36(12)
C54 Ti3 C56 C60 4.24(14)
C52 Ti3 C56 C60 110.09(14)
C55 Ti3 C56 C60 -79.2(4)
C51 Ti3 C56 C60 169.0(2)
Ti3 C56 C57 C58 65.06(5)
C60 C56 C57 Ti3 -65.05(5)
N6 Ti3 C57 C58 -132.16(15)
N5 Ti3 C57 C58 159.42(12)
C53 Ti3 C57 C58 24.82(7)
C54 Ti3 C57 C58 6.24(16)
C52 Ti3 C57 C58 60.64(5)
C55 Ti3 C57 C58 77.1(3)
C51 Ti3 C57 C58 89.56(9)
N6 Ti3 C57 C56 -16.67(14)
N5 Ti3 C57 C56 -85.09(12)
C53 Ti3 C57 C56 140.31(10)
C54 Ti3 C57 C56 121.73(19)
C52 Ti3 C57 C56 176.13(8)
C55 Ti3 C57 C56 -167.4(3)
C51 Ti3 C57 C56 -154.95(10)
Ti3 C57 C58 C59 65.40(6)
C56 C57 C58 Ti3 -65.40(6)
N6 Ti3 C58 C57 72.02(17)
N5 Ti3 C58 C57 -22.98(14)
C53 Ti3 C58 C57 -156.69(7)
C54 Ti3 C58 C57 -176.09(10)
C52 Ti3 C58 C57 -122.32(6)
C55 Ti3 C58 C57 -151.66(16)
C51 Ti3 C58 C57 -113.64(9)
N6 Ti3 C58 C59 -43.51(17)
N5 Ti3 C58 C59 -138.51(15)
C54 Ti3 C58 C59 68.38(8)
C52 Ti3 C58 C59 122.15(6)
C55 Ti3 C58 C59 92.81(14)
C51 Ti3 C58 C59 130.82(9)
Ti3 C58 C59 C60 64.89(5)
C57 C58 C59 Ti3 -64.89(5)
N6 Ti3 C59 C60 34.34(12)
N5 Ti3 C59 C60 -52.89(19)
C53 Ti3 C59 C60 157.94(6)
C54 Ti3 C59 C60 125.79(7)
C52 Ti3 C59 C60 -176.64(8)
C55 Ti3 C59 C60 124.25(12)
C51 Ti3 C59 C60 170.12(14)
N6 Ti3 C59 C58 150.22(13)
N5 Ti3 C59 C58 62.99(19)
C54 Ti3 C59 C58 -118.33(7)
C52 Ti3 C59 C58 -60.76(6)
C55 Ti3 C59 C58 -119.87(12)
C51 Ti3 C59 C58 -74.00(12)
Ti3 C59 C60 C56 64.24(5)
C58 C59 C60 Ti3 -64.24(5)
N6 Ti3 C60 C59 -147.17(11)
N5 Ti3 C60 C59 144.76(13)
C53 Ti3 C60 C59 -23.61(6)
C54 Ti3 C60 C59 -61.46(6)
C52 Ti3 C60 C59 4.93(12)
C55 Ti3 C60 C59 -89.04(12)
C51 Ti3 C60 C59 -38.7(5)
N6 Ti3 C60 C56 96.78(11)
N5 Ti3 C60 C56 28.71(12)
C53 Ti3 C60 C56 -139.66(9)
C54 Ti3 C60 C56 -177.50(8)
C52 Ti3 C60 C56 -111.12(14)
C55 Ti3 C60 C56 154.92(13)
C51 Ti3 C60 C56 -154.8(5)
C67 B1 C61 C62 15.0(4)
C79 B1 C61 C62 -103.0(4)
C73 B1 C61 C62 135.9(3)
C67 B1 C61 C66 -165.84(19)
C79 B1 C61 C66 76.2(4)
C73 B1 C61 C66 -44.9(4)
B1 C61 C62 C63 179.2(3)
B1 C61 C66 C65 -179.2(2)
C79 B1 C67 C72 -138.3(2)
C61 B1 C67 C72 102.9(3)
C73 B1 C67 C72 -16.4(5)
C79 B1 C67 C68 42.9(4)
C61 B1 C67 C68 -75.9(3)
C73 B1 C67 C68 164.8(2)
B1 C67 C68 C69 178.8(3)
B1 C67 C72 C71 -178.7(3)
C67 B1 C73 C74 80.0(4)
C79 B1 C73 C74 -160.2(2)
C61 B1 C73 C74 -40.4(4)
C67 B1 C73 C78 -96.8(4)
C79 B1 C73 C78 23.0(5)
C61 B1 C73 C78 142.8(2)
B1 C73 C74 C75 -176.9(3)
B1 C73 C78 C77 176.7(3)
C67 B1 C79 C80 52.2(4)
C61 B1 C79 C80 171.5(2)
C73 B1 C79 C80 -69.4(4)
C67 B1 C79 C84 -128.7(3)
C61 B1 C79 C84 -9.5(5)
C73 B1 C79 C84 109.6(3)
B1 C79 C80 C81 179.0(3)
B1 C79 C84 C83 -179.0(3)
C88 O1 C85 C86 -3.1(13)
O1 C85 C86 C87 17.8(15)
C85 C86 C87 C88 -25.2(16)
C85 O1 C88 C87 -12.8(13)
C86 C87 C88 O1 23.9(16)
C92 O2 C89 C90 7.3(13)
O2 C89 C90 C91 2.8(14)
C89 C90 C91 C92 -10.8(14)
C89 O2 C92 C91 -16.1(17)
C90 C91 C92 O2 18.1(18)
C96A O3A C93A C94A -10(2)
O3A C93A C94A C95A 31.0(19)
C93A C94A C95A C96A -37.9(18)
C93A O3A C96A C95A -16(2)
C94A C95A C96A O3A 34.3(19)
C96B O3B C93B C94B -12(2)
O3B C93B C94B C95B 26(2)
C93B C94B C95B C96B -29(2)
C93B O3B C96B C95B -8(2)
C94B C95B C96B O3B 24(2)
C10A O4A C97A C98A -4(3)
O4A C97A C98A C99A -3(3)
C97A C98A C99A C10A 8(3)
C97A O4A C10A C99A 11(3)
C98A C99A C10A O4A -12(3)
C10B O4B C97B C98B -6(3)
O4B C97B C98B C99B -32(2)
C97B C98B C99B C10B 57(2)
C97B O4B C10B C99B 41(2)
C98B C99B C10B O4B -62(2)
C104 O5 C101 C102 12(3)
O5 C101 C102 C103 -18(2)
C101 C102 C103 C104 17(2)
C101 O5 C104 C103 0(2)
C102 C103 C104 O5 -11(2)
C108 O6 C105 C106 -21(2)
O6 C105 C106 C107 -10(2)
C105 C106 C107 C108 32(2)
C105 O6 C108 C107 43(2)
C106 C107 C108 O6 -41.7(19)
C112 O7 C109 C110 8(2)
O7 C109 C110 C111 -41(2)
C109 C110 C111 C112 51.6(18)
C109 O7 C112 C111 27(2)
C110 C111 C112 O7 -49(2)
